data_7045291
loop_
_publ_author_name
'Cook, Brian J.'
'Chen, Chun-Hsing'
'Pink, Maren'
'Caulton, Kenneth G.'

_publ_section_title
;
 Dehydrohalogenation of proton responsive complexes: versatile aggregation
 via pyrazolate pincer ligand arms.
;
_journal_issue 6
_journal_name_full 'Dalton transactions (Cambridge, England : 2003)'
_journal_page_first 2052
_journal_page_last 2060
_journal_paper_doi 10.1039/c7dt04253a
_journal_volume 47
_journal_year 2018
_chemical_absolute_configuration unk
_chemical_formula_moiety 'C111 H149 Co4 N25 O4'
_chemical_formula_sum 'C111 H149 Co4 N25 O4'
_chemical_formula_weight 2133.31
_space_group_IT_number 19
_space_group_name_Hall 'P 2ac 2ab'
_space_group_name_H-M_alt 'P 21 21 21'
_symmetry_cell_setting orthorhombic
_symmetry_space_group_name_Hall 'P 2ac 2ab'
_symmetry_space_group_name_H-M 'P 21 21 21'
_atom_sites_solution_hydrogens difmap
_atom_sites_solution_primary direct
_audit_creation_date 14-03-05
_audit_creation_method CRYSTALS_ver_14.40
_audit_update_record
;
2018-01-05 deposited with the CCDC.
2018-01-08 downloaded from the CCDC.
;
_cell_angle_alpha 90
_cell_angle_beta 90
_cell_angle_gamma 90
_cell_formula_units_Z 4
_cell_length_a 17.2926(10)
_cell_length_b 23.7807(14)
_cell_length_c 28.6217(16)
_cell_measurement_reflns_used 9682
_cell_measurement_temperature 150
_cell_measurement_theta_max 23
_cell_measurement_theta_min 2
_cell_volume 11770.1(12)
_computing_cell_refinement 'Apex2 (Bruker AXS, 2006)'
_computing_data_collection 'Apex2 (Bruker AXS, 2006)'
_computing_data_reduction 'USER DEFINED DATA REDUCTION'
_computing_molecular_graphics 'CAMERON (Watkin et al., 1996)'
_computing_publication_material 'CRYSTALS (Betteridge et al., 2003)'
_computing_structure_refinement 'CRYSTALS (Betteridge et al., 2003)'
_computing_structure_solution 'SIR92 (Altomare et al., 1994)'
_diffrn_ambient_temperature 150
_diffrn_measured_fraction_theta_full 0.996
_diffrn_measured_fraction_theta_max 0.971
_diffrn_measurement_device Area
_diffrn_measurement_device_type 'Bruker Kappa Apex2'
_diffrn_measurement_method '\f & \w scans'
_diffrn_radiation_monochromator graphite
_diffrn_radiation_type 'Mo K\a'
_diffrn_radiation_wavelength 0.71073
_diffrn_reflns_av_R_equivalents 0.035
_diffrn_reflns_limit_h_max 19
_diffrn_reflns_limit_h_min -15
_diffrn_reflns_limit_k_max 26
_diffrn_reflns_limit_k_min -24
_diffrn_reflns_limit_l_max 30
_diffrn_reflns_limit_l_min -29
_diffrn_reflns_number 74359
_diffrn_reflns_theta_full 20.716
_diffrn_reflns_theta_max 23.276
_diffrn_reflns_theta_min 1.113
_diffrn_standards_number 0
_exptl_absorpt_coefficient_mu 0.613
_exptl_absorpt_correction_T_max 0.92
_exptl_absorpt_correction_T_min 0.92
_exptl_absorpt_correction_type numerical
_exptl_absorpt_process_details 'SADABS, R. Blessing; 1995'
_exptl_crystal_colour orange
_exptl_crystal_density_diffrn 1.204
_exptl_crystal_density_method 'not measured'
_exptl_crystal_description block
_exptl_crystal_F_000 4520
_exptl_crystal_size_max 0.458
_exptl_crystal_size_mid 0.133
_exptl_crystal_size_min 0.128
_refine_diff_density_max 0.83
_refine_diff_density_min -0.69
_refine_ls_extinction_method None
_refine_ls_goodness_of_fit_ref 0.9725
_refine_ls_hydrogen_treatment mixed
_refine_ls_matrix_type full
_refine_ls_number_parameters 1236
_refine_ls_number_reflns 15946
_refine_ls_number_restraints 88
_refine_ls_R_factor_all 0.0617
_refine_ls_R_factor_gt 0.0507
_refine_ls_shift/su_max 0.0185755
_refine_ls_shift/su_mean 0.0010567
_refine_ls_structure_factor_coef Fsqd
_refine_ls_weighting_details
;
 Method= Modified Sheldrick 
 w=1/[\s^2^(F^2^) + ( 0.09P)^2^ +17.30P] 
 ,where P=(max(Fo^2^,0) + 2Fc^2^)/3 
;
_refine_ls_weighting_scheme calc
_refine_ls_wR_factor_all 0.1433
_refine_ls_wR_factor_gt 0.1356
_refine_ls_wR_factor_ref 0.1433
_reflns_limit_h_max 19
_reflns_limit_h_min -19
_reflns_limit_k_max 26
_reflns_limit_k_min 0
_reflns_limit_l_max 30
_reflns_limit_l_min 0
_reflns_number_gt 13356
_reflns_number_total 16043
_reflns_threshold_expression I>2.0\s(I)
_oxford_diffrn_Wilson_B_factor 1.70
_oxford_diffrn_Wilson_scale 473.23
_oxford_refine_ls_r_factor_ref 0.0617
_oxford_refine_ls_scale 0.049586(6)
_oxford_reflns_number_all 15946
_oxford_reflns_threshold_expression_ref I>0.0\s(I)
_oxford_structure_analysis_title 'mo_14006_0m in P2(1)2(1)2(1)'
_cod_data_source_file c7dt04253a2.cif
_cod_data_source_block 14006_CCDC1
_cod_depositor_comments 'Adding full bibliography for 7045287--7045291.cif.'
_cod_original_sg_symbol_H-M 'P 21 21 21 '
_cod_database_code 7045291

loop_
_symmetry_equiv_pos_as_xyz
x,y,z
x+1/2,-y+1/2,-z
-x,y+1/2,-z+1/2
-x+1/2,-y,z+1/2

loop_
_atom_site_label
_atom_site_type_symbol
_atom_site_fract_x
_atom_site_fract_y
_atom_site_fract_z
_atom_site_U_iso_or_equiv
_atom_site_occupancy
_atom_site_adp_type
_atom_site_refinement_flags_posn
_atom_site_refinement_flags_adp
_atom_site_refinement_flags_occupancy
_atom_site_disorder_assembly
_atom_site_disorder_group
Co1 Co 0.23848(4) 0.48027(3) 0.64851(3) 0.0257 1.0000 Uani . . . . .
Co2 Co 0.42999(4) 0.44269(3) 0.67143(2) 0.0235 1.0000 Uani . . . . .
Co3 Co 0.42304(4) 0.35371(3) 0.85554(2) 0.0207 1.0000 Uani . . . . .
Co4 Co 0.56647(4) 0.42435(3) 0.91533(2) 0.0228 1.0000 Uani . . . . .
O1 O 0.3954(7) 0.6084(5) 0.4398(5) 0.181(4) 1.0000 Uiso . . . . .
O2 O 0.4732(3) 0.3110(2) 0.56423(18) 0.0634(14) 1.0000 Uiso . . . . .
O3 O 0.3122(14) 0.3948(13) 0.3885(12) 0.223(9) 0.45(2) Uiso D . P 1 1
O4 O 0.5235(3) 0.18702(18) 0.86187(15) 0.0468(11) 1.0000 Uiso . . . . .
O31 O 0.3179(14) 0.3760(9) 0.4231(10) 0.223(9) 0.55(2) Uiso D . P 1 2
N1 N 0.0742(3) 0.47712(19) 0.69853(17) 0.0358 1.0000 Uani . . . . .
N2 N 0.1224(3) 0.48950(19) 0.66239(17) 0.0317 1.0000 Uani . . . . .
N3 N 0.1982(3) 0.51746(19) 0.58709(16) 0.0301 1.0000 Uani . . . . .
N4 N 0.3402(3) 0.49103(19) 0.60361(15) 0.0286 1.0000 Uani . . . . .
N5 N 0.4180(3) 0.48311(19) 0.60794(14) 0.0291 1.0000 Uani . . . . .
N6 N 0.2938(3) 0.53045(18) 0.69759(16) 0.0269 1.0000 Uani . . . . .
N7 N 0.3625(3) 0.50423(19) 0.70613(15) 0.0268 1.0000 Uani . . . . .
N8 N 0.5001(2) 0.46988(18) 0.72485(14) 0.0234 1.0000 Uani . . . . .
N9 N 0.5361(3) 0.39213(19) 0.66458(15) 0.0281 1.0000 Uani . . . . .
N10 N 0.5695(3) 0.3521(2) 0.63682(16) 0.0328 1.0000 Uani . . . . .
N11 N 0.2718(2) 0.39521(17) 0.65559(15) 0.0248 1.0000 Uani . . . . .
N12 N 0.3435(3) 0.38512(17) 0.67464(15) 0.0244 1.0000 Uani . . . . .
N13 N 0.4561(2) 0.32573(18) 0.73773(14) 0.0228 1.0000 Uani . . . . .
N14 N 0.5330(2) 0.35430(18) 0.83056(14) 0.0216 1.0000 Uani . . . . .
N15 N 0.5940(2) 0.37166(18) 0.85789(15) 0.0246 1.0000 Uani . . . . .
N16 N 0.3873(3) 0.22571(18) 0.81741(15) 0.0250 1.0000 Uani . . . . .
N17 N 0.3746(2) 0.28111(17) 0.82157(15) 0.0230 1.0000 Uani . . . . .
N18 N 0.3253(2) 0.38391(17) 0.82433(15) 0.0227 1.0000 Uani . . . . .
N19 N 0.4231(3) 0.43952(16) 0.87412(14) 0.0223 1.0000 Uani . . . . .
N20 N 0.4672(3) 0.47260(18) 0.90284(14) 0.0244 1.0000 Uani . . . . .
N21 N 0.6831(3) 0.5252(2) 0.90006(16) 0.0346 1.0000 Uani . . . . .
N22 N 0.6525(3) 0.48167(19) 0.92528(15) 0.0281 1.0000 Uani . . . . .
N23 N 0.6006(3) 0.40749(18) 0.98427(15) 0.0269 1.0000 Uani . . . . .
N24 N 0.4916(3) 0.35628(18) 0.94061(14) 0.0242 1.0000 Uani . . . . .
N25 N 0.4258(3) 0.33085(17) 0.92501(14) 0.0257 1.0000 Uani . . . . .
C1 C 0.0013(3) 0.4912(2) 0.6851(2) 0.0493 1.0000 Uani D . . . .
C2 C 0.0030(3) 0.5139(3) 0.6406(2) 0.0426 1.0000 Uani . . . . .
C3 C 0.0803(3) 0.5119(2) 0.6270(2) 0.0335 1.0000 Uani . . . . .
C4 C 0.1221(3) 0.5282(2) 0.5849(2) 0.0356 1.0000 Uani . . . . .
C5 C 0.0906(4) 0.5523(3) 0.5450(2) 0.0431 1.0000 Uani . . . . .
C6 C 0.1398(4) 0.5630(3) 0.5073(2) 0.0468 1.0000 Uani . . . . .
C7 C 0.2184(4) 0.5522(2) 0.5107(2) 0.0378 1.0000 Uani . . . . .
C8 C 0.2462(4) 0.5285(2) 0.5519(2) 0.0324 1.0000 Uani . . . . .
C9 C 0.3260(3) 0.5144(2) 0.5620(2) 0.0335 1.0000 Uani . . . . .
C10 C 0.3962(4) 0.5238(3) 0.5388(2) 0.0378 1.0000 Uani . . . . .
C11 C 0.4527(3) 0.5038(2) 0.56840(19) 0.0295 1.0000 Uani . . . . .
C12 C -0.0644(2) 0.4796(2) 0.71817(18) 0.0719 1.0000 Uani D U . . .
C13 C -0.0791(8) 0.5324(5) 0.7490(5) 0.0839 0.454(12) Uani D U P 1 3
C14 C -0.0436(6) 0.4293(6) 0.7496(5) 0.0812 0.454(12) Uani D U P 1 3
C15 C -0.1388(5) 0.4657(8) 0.6898(3) 0.0877 0.454(12) Uani D U P 1 3
C16 C 0.5392(4) 0.5035(3) 0.5602(2) 0.0383 1.0000 Uani . . . . .
C17 C 0.5639(4) 0.4447(3) 0.5447(3) 0.0577 1.0000 Uani . . . . .
C18 C 0.5605(5) 0.5453(3) 0.5221(2) 0.0634 1.0000 Uani . . . . .
C19 C 0.5830(4) 0.5189(4) 0.6046(2) 0.0564 1.0000 Uani . . . . .
C20 C 0.2856(3) 0.5738(2) 0.72873(19) 0.0286 1.0000 Uani . . . . .
C21 C 0.3505(3) 0.5748(2) 0.7579(2) 0.0303 1.0000 Uani . . . . .
C22 C 0.3959(3) 0.5298(2) 0.74257(18) 0.0242 1.0000 Uani . . . . .
C23 C 0.4722(3) 0.5080(2) 0.75566(17) 0.0237 1.0000 Uani . . . . .
C24 C 0.5150(3) 0.5226(2) 0.79485(18) 0.0262 1.0000 Uani . . . . .
C25 C 0.5874(3) 0.5000(2) 0.80120(18) 0.0271 1.0000 Uani . . . . .
C26 C 0.6169(3) 0.4620(2) 0.76851(19) 0.0281 1.0000 Uani . . . . .
C27 C 0.5696(3) 0.4475(2) 0.73069(18) 0.0259 1.0000 Uani . . . . .
C28 C 0.5905(3) 0.4066(2) 0.69448(18) 0.0271 1.0000 Uani . . . . .
C29 C 0.6597(3) 0.3764(2) 0.68633(19) 0.0305 1.0000 Uani . . . . .
C30 C 0.6447(3) 0.3425(2) 0.6492(2) 0.0343 1.0000 Uani . . . . .
C31 C 0.2181(4) 0.6144(2) 0.7293(2) 0.0370 1.0000 Uani . . . . .
C32 C 0.1885(4) 0.6266(3) 0.6807(2) 0.0512 1.0000 Uani . . . . .
C33 C 0.1526(4) 0.5895(3) 0.7584(3) 0.0543 1.0000 Uani . . . . .
C34 C 0.2435(4) 0.6698(3) 0.7512(3) 0.0514 1.0000 Uani . . . . .
C35 C 0.6943(4) 0.3010(3) 0.6225(2) 0.0450 1.0000 Uani . . . . .
C36 C 0.7083(6) 0.3205(4) 0.5737(3) 0.0986 1.0000 Uani . . . . .
C37 C 0.6584(6) 0.2426(3) 0.6250(3) 0.0838 1.0000 Uani . . . . .
C38 C 0.7743(5) 0.2973(4) 0.6480(4) 0.0915 1.0000 Uani . . . . .
C39 C 0.2367(3) 0.3445(2) 0.64894(19) 0.0266 1.0000 Uani . . . . .
C40 C 0.2836(3) 0.3026(2) 0.66559(19) 0.0292 1.0000 Uani . . . . .
C41 C 0.3494(3) 0.3291(2) 0.68180(17) 0.0224 1.0000 Uani . . . . .
C42 C 0.4178(3) 0.3008(2) 0.70219(17) 0.0238 1.0000 Uani . . . . .
C43 C 0.4386(3) 0.2480(2) 0.68473(19) 0.0292 1.0000 Uani . . . . .
C44 C 0.4999(3) 0.2197(2) 0.70517(18) 0.0292 1.0000 Uani . . . . .
C45 C 0.5388(3) 0.2442(2) 0.74135(18) 0.0264 1.0000 Uani . . . . .
C46 C 0.5168(3) 0.2978(2) 0.75662(17) 0.0218 1.0000 Uani . . . . .
C47 C 0.5611(3) 0.3240(2) 0.79463(17) 0.0205 1.0000 Uani . . . . .
C48 C 0.6419(3) 0.3202(2) 0.79935(19) 0.0294 1.0000 Uani . . . . .
C49 C 0.6605(3) 0.3506(2) 0.83938(17) 0.0249 1.0000 Uani . . . . .
C50 C 0.1578(4) 0.3365(2) 0.6259(2) 0.0369 1.0000 Uani . . . . .
C51 C 0.1470(4) 0.3766(3) 0.5838(2) 0.0463 1.0000 Uani . . . . .
C52 C 0.1519(4) 0.2775(3) 0.6073(3) 0.0467 1.0000 Uani . . . . .
C53 C 0.0922(3) 0.3460(3) 0.6622(2) 0.0470 1.0000 Uani . . . . .
C54 C 0.7411(3) 0.3570(2) 0.85952(19) 0.0311 1.0000 Uani . . . . .
C55 C 0.7934(4) 0.3114(3) 0.8387(2) 0.0485 1.0000 Uani . . . . .
C56 C 0.7752(3) 0.4143(3) 0.8473(2) 0.0417 1.0000 Uani . . . . .
C57 C 0.7399(4) 0.3502(3) 0.9122(2) 0.0397 1.0000 Uani . . . . .
C58 C 0.3313(3) 0.2000(2) 0.79261(19) 0.0271 1.0000 Uani . . . . .
C59 C 0.2798(3) 0.2421(2) 0.77972(18) 0.0288 1.0000 Uani . . . . .
C60 C 0.3082(3) 0.2911(2) 0.79832(18) 0.0269 1.0000 Uani . . . . .
C61 C 0.2821(3) 0.3501(2) 0.79758(18) 0.0258 1.0000 Uani . . . . .
C62 C 0.2197(3) 0.3699(2) 0.7731(2) 0.0334 1.0000 Uani . . . . .
C63 C 0.2019(3) 0.4274(3) 0.7764(2) 0.0349 1.0000 Uani . . . . .
C64 C 0.2452(3) 0.4615(2) 0.8043(2) 0.0333 1.0000 Uani . . . . .
C65 C 0.3080(3) 0.4386(2) 0.82879(18) 0.0256 1.0000 Uani . . . . .
C66 C 0.3614(3) 0.4683(2) 0.85935(19) 0.0242 1.0000 Uani . . . . .
C67 C 0.3628(3) 0.5218(2) 0.87950(19) 0.0294 1.0000 Uani . . . . .
C68 C 0.4302(3) 0.5224(2) 0.90644(17) 0.0259 1.0000 Uani . . . . .
C69 C 0.3280(4) 0.1375(2) 0.78573(19) 0.0305 1.0000 Uani . . . . .
C70 C 0.4087(4) 0.1118(2) 0.7905(2) 0.0391 1.0000 Uani . . . . .
C71 C 0.2959(5) 0.1241(3) 0.7370(2) 0.0538 1.0000 Uani . . . . .
C72 C 0.2763(4) 0.1114(3) 0.8233(2) 0.0466 1.0000 Uani . . . . .
C73 C 0.4595(4) 0.5733(2) 0.93544(19) 0.0308 1.0000 Uani . . . . .
C74 C 0.5054(5) 0.6110(3) 0.9037(2) 0.0621 1.0000 Uani . . . . .
C75 C 0.3884(5) 0.6059(3) 0.9538(3) 0.0593 1.0000 Uani . . . . .
C76 C 0.5071(4) 0.5552(3) 0.9771(2) 0.0467 1.0000 Uani . . . . .
C77 C 0.7342(4) 0.5518(3) 0.9278(2) 0.0426 1.0000 Uani . . . . .
C78 C 0.7376(4) 0.5260(3) 0.9724(2) 0.0404 1.0000 Uani . . . . .
C79 C 0.6855(3) 0.4815(2) 0.96939(19) 0.0313 1.0000 Uani . . . . .
C80 C 0.6577(3) 0.4398(2) 1.00184(19) 0.0277 1.0000 Uani . . . . .
C81 C 0.6827(4) 0.4313(3) 1.0474(2) 0.0377 1.0000 Uani . . . . .
C82 C 0.6503(4) 0.3890(3) 1.0736(2) 0.0442 1.0000 Uani . . . . .
C83 C 0.5922(4) 0.3552(3) 1.05493(19) 0.0382 1.0000 Uani . . . . .
C84 C 0.5674(4) 0.3662(2) 1.00897(17) 0.0295 1.0000 Uani . . . . .
C85 C 0.5044(3) 0.3385(2) 0.98444(18) 0.0279 1.0000 Uani . . . . .
C86 C 0.4465(4) 0.3019(2) 0.99774(19) 0.0339 1.0000 Uani . . . . .
C87 C 0.3979(4) 0.2980(2) 0.96042(19) 0.0310 1.0000 Uani . . . . .
C88 C 0.7766(5) 0.6024(3) 0.9089(3) 0.0554 1.0000 Uani . . . . .
C89 C 0.7196(5) 0.6459(3) 0.8916(3) 0.0717 1.0000 Uani . . . . .
C90 C 0.8271(6) 0.6293(4) 0.9483(3) 0.1058 1.0000 Uani . . . . .
C91 C 0.8260(5) 0.5827(4) 0.8664(3) 0.0852 1.0000 Uani . . . . .
C92 C 0.3216(4) 0.2655(3) 0.9567(2) 0.0435 1.0000 Uani . . . . .
C93 C 0.2667(4) 0.2910(4) 0.9228(3) 0.0778 1.0000 Uani . . . . .
C94 C 0.3399(6) 0.2053(4) 0.9430(4) 0.0919 1.0000 Uani . . . . .
C95 C 0.2833(5) 0.2649(4) 1.0045(2) 0.0668 1.0000 Uani . . . . .
C96 C 0.5035(13) 0.6499(10) 0.4166(8) 0.227(9) 1.0000 Uiso . . . . .
C97 C 0.4777(13) 0.6117(9) 0.3792(8) 0.206(6) 1.0000 Uiso . . . . .
C98 C 0.4023(13) 0.6017(9) 0.3903(8) 0.205(6) 1.0000 Uiso . . . . .
C99 C 0.4421(13) 0.6594(9) 0.4507(7) 0.208(8) 1.0000 Uiso . . . . .
C100 C 0.4015(5) 0.3374(4) 0.5573(3) 0.073(2) 1.0000 Uiso . . . . .
C101 C 0.3544(8) 0.2983(6) 0.5278(5) 0.134(5) 1.0000 Uiso . . . . .
C102 C 0.4175(9) 0.2627(6) 0.5047(5) 0.144(5) 1.0000 Uiso . . . . .
C103 C 0.4911(6) 0.2766(5) 0.5246(4) 0.096(3) 1.0000 Uiso . . . . .
C104 C 0.4244(13) 0.4383(9) 0.4082(7) 0.215(6) 1.0000 Uiso . . . . .
C105 C 0.3782(13) 0.3550(8) 0.3915(8) 0.214(6) 1.0000 Uiso D . . . .
C106 C 0.4458(14) 0.3847(10) 0.3877(8) 0.226(9) 1.0000 Uiso . . . . .
C107 C 0.3434(13) 0.4352(8) 0.4221(9) 0.231(9) 1.0000 Uiso D . . . .
C108 C 0.6368(7) 0.1563(5) 0.8970(4) 0.114(4) 1.0000 Uiso . . . . .
C109 C 0.5802(5) 0.1434(4) 0.8594(3) 0.075(2) 1.0000 Uiso . . . . .
C110 C 0.6060(5) 0.1956(4) 0.9250(3) 0.0815(19) 1.0000 Uiso . . . . .
C111 C 0.5480(5) 0.2260(4) 0.8971(3) 0.0763(19) 1.0000 Uiso . . . . .
C131 C -0.0463(6) 0.5061(6) 0.7664(3) 0.0873 0.546(12) Uani D U P 1 4
C141 C -0.0746(7) 0.4150(3) 0.7238(5) 0.0745 0.546(12) Uani D . P 1 4
C151 C -0.1398(4) 0.5054(6) 0.6985(4) 0.0929 0.546(12) Uani D U P 1 4
H21 H -0.0395 0.5272 0.6227 0.0504 1.0000 Uiso R . . . .
H51 H 0.0369 0.5605 0.5432 0.0520 1.0000 Uiso R . . . .
H61 H 0.1197 0.5783 0.4791 0.0609 1.0000 Uiso R . . . .
H71 H 0.2527 0.5601 0.4856 0.0473 1.0000 Uiso R . . . .
H101 H 0.4033 0.5406 0.5090 0.0464 1.0000 Uiso R . . . .
H131 H -0.1207 0.5250 0.7699 0.0954 0.454(12) Uiso R . P 1 3
H132 H -0.0329 0.5378 0.7664 0.0954 0.454(12) Uiso R . P 1 3
H133 H -0.0901 0.5653 0.7315 0.0954 0.454(12) Uiso R . P 1 3
H141 H -0.0852 0.4221 0.7704 0.1419 0.454(12) Uiso R . P 1 3
H142 H 0.0026 0.4346 0.7670 0.1419 0.454(12) Uiso R . P 1 3
H143 H -0.0374 0.3983 0.7291 0.1419 0.454(12) Uiso R . P 1 3
H151 H -0.1803 0.4584 0.7107 0.0930 0.454(12) Uiso R . P 1 3
H152 H -0.1498 0.4986 0.6722 0.0930 0.454(12) Uiso R . P 1 3
H153 H -0.1327 0.4347 0.6692 0.0930 0.454(12) Uiso R . P 1 3
H171 H 0.6181 0.4442 0.5394 0.0758 1.0000 Uiso R . . . .
H172 H 0.5512 0.4187 0.5686 0.0758 1.0000 Uiso R . . . .
H173 H 0.5377 0.4347 0.5167 0.0758 1.0000 Uiso R . . . .
H181 H 0.6148 0.5453 0.5173 0.0760 1.0000 Uiso R . . . .
H182 H 0.5441 0.5818 0.5313 0.0760 1.0000 Uiso R . . . .
H183 H 0.5352 0.5350 0.4939 0.0760 1.0000 Uiso R . . . .
H191 H 0.6371 0.5191 0.5988 0.0699 1.0000 Uiso R . . . .
H192 H 0.5672 0.5551 0.6148 0.0699 1.0000 Uiso R . . . .
H193 H 0.5715 0.4920 0.6281 0.0699 1.0000 Uiso R . . . .
H211 H 0.3616 0.6003 0.7825 0.0374 1.0000 Uiso R . . . .
H241 H 0.4941 0.5478 0.8173 0.0319 1.0000 Uiso R . . . .
H251 H 0.6174 0.5105 0.8276 0.0354 1.0000 Uiso R . . . .
H261 H 0.6674 0.4466 0.7715 0.0351 1.0000 Uiso R . . . .
H291 H 0.7067 0.3792 0.7033 0.0384 1.0000 Uiso R . . . .
H321 H 0.1466 0.6523 0.6827 0.0650 1.0000 Uiso R . . . .
H322 H 0.2286 0.6426 0.6623 0.0650 1.0000 Uiso R . . . .
H323 H 0.1713 0.5927 0.6667 0.0650 1.0000 Uiso R . . . .
H331 H 0.1099 0.6146 0.7587 0.0680 1.0000 Uiso R . . . .
H332 H 0.1701 0.5835 0.7895 0.0680 1.0000 Uiso R . . . .
H333 H 0.1372 0.5547 0.7451 0.0680 1.0000 Uiso R . . . .
H341 H 0.2011 0.6952 0.7510 0.0655 1.0000 Uiso R . . . .
H342 H 0.2598 0.6636 0.7825 0.0655 1.0000 Uiso R . . . .
H343 H 0.2850 0.6853 0.7337 0.0655 1.0000 Uiso R . . . .
H361 H 0.7391 0.2943 0.5569 0.1337 1.0000 Uiso R . . . .
H362 H 0.7347 0.3555 0.5756 0.1337 1.0000 Uiso R . . . .
H363 H 0.6604 0.3256 0.5580 0.1337 1.0000 Uiso R . . . .
H371 H 0.6897 0.2166 0.6084 0.0984 1.0000 Uiso R . . . .
H372 H 0.6549 0.2315 0.6568 0.0984 1.0000 Uiso R . . . .
H373 H 0.6082 0.2435 0.6117 0.0984 1.0000 Uiso R . . . .
H381 H 0.8065 0.2710 0.6323 0.1148 1.0000 Uiso R . . . .
H382 H 0.7660 0.2851 0.6792 0.1148 1.0000 Uiso R . . . .
H383 H 0.7987 0.3331 0.6483 0.1148 1.0000 Uiso R . . . .
H401 H 0.2730 0.2634 0.6661 0.0358 1.0000 Uiso R . . . .
H431 H 0.4107 0.2320 0.6595 0.0373 1.0000 Uiso R . . . .
H441 H 0.5147 0.1836 0.6942 0.0370 1.0000 Uiso R . . . .
H451 H 0.5804 0.2253 0.7563 0.0312 1.0000 Uiso R . . . .
H481 H 0.6769 0.3014 0.7791 0.0376 1.0000 Uiso R . . . .
H511 H 0.0974 0.3712 0.5702 0.0565 1.0000 Uiso R . . . .
H512 H 0.1522 0.4146 0.5936 0.0565 1.0000 Uiso R . . . .
H513 H 0.1858 0.3682 0.5614 0.0565 1.0000 Uiso R . . . .
H521 H 0.1027 0.2721 0.5933 0.0673 1.0000 Uiso R . . . .
H522 H 0.1583 0.2514 0.6321 0.0673 1.0000 Uiso R . . . .
H523 H 0.1912 0.2717 0.5846 0.0673 1.0000 Uiso R . . . .
H531 H 0.0435 0.3408 0.6474 0.0621 1.0000 Uiso R . . . .
H532 H 0.0953 0.3831 0.6743 0.0621 1.0000 Uiso R . . . .
H533 H 0.0975 0.3197 0.6870 0.0621 1.0000 Uiso R . . . .
H551 H 0.8441 0.3149 0.8511 0.0623 1.0000 Uiso R . . . .
H552 H 0.7730 0.2755 0.8465 0.0623 1.0000 Uiso R . . . .
H553 H 0.7951 0.3154 0.8057 0.0623 1.0000 Uiso R . . . .
H561 H 0.8255 0.4174 0.8603 0.0499 1.0000 Uiso R . . . .
H562 H 0.7430 0.4430 0.8597 0.0499 1.0000 Uiso R . . . .
H563 H 0.7781 0.4181 0.8143 0.0499 1.0000 Uiso R . . . .
H571 H 0.7907 0.3544 0.9244 0.0468 1.0000 Uiso R . . . .
H572 H 0.7070 0.3778 0.9255 0.0468 1.0000 Uiso R . . . .
H573 H 0.7209 0.3138 0.9195 0.0468 1.0000 Uiso R . . . .
H591 H 0.2337 0.2375 0.7620 0.0376 1.0000 Uiso R . . . .
H621 H 0.1887 0.3452 0.7549 0.0437 1.0000 Uiso R . . . .
H631 H 0.1598 0.4426 0.7592 0.0409 1.0000 Uiso R . . . .
H641 H 0.2332 0.5003 0.8073 0.0415 1.0000 Uiso R . . . .
H671 H 0.3258 0.5511 0.8764 0.0384 1.0000 Uiso R . . . .
H701 H 0.4053 0.0722 0.7863 0.0465 1.0000 Uiso R . . . .
H702 H 0.4288 0.1196 0.8207 0.0465 1.0000 Uiso R . . . .
H703 H 0.4421 0.1272 0.7675 0.0465 1.0000 Uiso R . . . .
H711 H 0.2938 0.0846 0.7327 0.0704 1.0000 Uiso R . . . .
H712 H 0.2453 0.1394 0.7341 0.0704 1.0000 Uiso R . . . .
H713 H 0.3285 0.1403 0.7139 0.0704 1.0000 Uiso R . . . .
H721 H 0.2746 0.0718 0.8191 0.0608 1.0000 Uiso R . . . .
H722 H 0.2965 0.1198 0.8534 0.0608 1.0000 Uiso R . . . .
H723 H 0.2256 0.1264 0.8206 0.0608 1.0000 Uiso R . . . .
H741 H 0.5240 0.6423 0.9209 0.0745 1.0000 Uiso R . . . .
H742 H 0.5478 0.5910 0.8907 0.0745 1.0000 Uiso R . . . .
H743 H 0.4725 0.6237 0.8793 0.0745 1.0000 Uiso R . . . .
H751 H 0.4050 0.6373 0.9717 0.0725 1.0000 Uiso R . . . .
H752 H 0.3586 0.5815 0.9730 0.0725 1.0000 Uiso R . . . .
H753 H 0.3579 0.6185 0.9283 0.0725 1.0000 Uiso R . . . .
H761 H 0.5241 0.5874 0.9938 0.0556 1.0000 Uiso R . . . .
H762 H 0.4770 0.5320 0.9971 0.0556 1.0000 Uiso R . . . .
H763 H 0.5506 0.5347 0.9662 0.0556 1.0000 Uiso R . . . .
H781 H 0.7689 0.5367 0.9981 0.0504 1.0000 Uiso R . . . .
H811 H 0.7232 0.4541 1.0594 0.0462 1.0000 Uiso R . . . .
H821 H 0.6670 0.3835 1.1048 0.0550 1.0000 Uiso R . . . .
H831 H 0.5700 0.3253 1.0723 0.0493 1.0000 Uiso R . . . .
H861 H 0.4412 0.2837 1.0271 0.0450 1.0000 Uiso R . . . .
H891 H 0.7453 0.6782 0.8798 0.0932 1.0000 Uiso R . . . .
H892 H 0.6890 0.6562 0.9178 0.0932 1.0000 Uiso R . . . .
H893 H 0.6874 0.6305 0.8680 0.0932 1.0000 Uiso R . . . .
H901 H 0.8536 0.6612 0.9364 0.1286 1.0000 Uiso R . . . .
H902 H 0.7947 0.6404 0.9735 0.1286 1.0000 Uiso R . . . .
H903 H 0.8636 0.6024 0.9591 0.1286 1.0000 Uiso R . . . .
H911 H 0.8537 0.6137 0.8538 0.1007 1.0000 Uiso R . . . .
H912 H 0.8616 0.5550 0.8770 0.1007 1.0000 Uiso R . . . .
H913 H 0.7937 0.5670 0.8430 0.1007 1.0000 Uiso R . . . .
H931 H 0.2205 0.2696 0.9211 0.0991 1.0000 Uiso R . . . .
H932 H 0.2550 0.3279 0.9334 0.0991 1.0000 Uiso R . . . .
H933 H 0.2899 0.2930 0.8927 0.0991 1.0000 Uiso R . . . .
H941 H 0.2933 0.1843 0.9406 0.1271 1.0000 Uiso R . . . .
H942 H 0.3719 0.1892 0.9665 0.1271 1.0000 Uiso R . . . .
H943 H 0.3663 0.2045 0.9139 0.1271 1.0000 Uiso R . . . .
H951 H 0.2362 0.2444 1.0032 0.0867 1.0000 Uiso R . . . .
H952 H 0.3170 0.2478 1.0265 0.0867 1.0000 Uiso R . . . .
H953 H 0.2730 0.3025 1.0138 0.0867 1.0000 Uiso R . . . .
H961 H 0.5171 0.6841 0.4016 0.2804 1.0000 Uiso R . . . .
H962 H 0.5464 0.6364 0.4340 0.2804 1.0000 Uiso R . . . .
H1001 H 0.3774 0.3445 0.5865 0.0933 1.0000 Uiso R . . . .
H1002 H 0.4076 0.3718 0.5408 0.0933 1.0000 Uiso R . . . .
H1011 H 0.3239 0.2748 0.5473 0.1454 1.0000 Uiso R . . . .
H1012 H 0.3219 0.3166 0.5057 0.1454 1.0000 Uiso R . . . .
H1021 H 0.4073 0.2237 0.5084 0.1664 1.0000 Uiso R . . . .
H1022 H 0.4174 0.2719 0.4724 0.1664 1.0000 Uiso R . . . .
H1031 H 0.5172 0.2434 0.5344 0.1145 1.0000 Uiso R . . . .
H1032 H 0.5225 0.2965 0.5031 0.1145 1.0000 Uiso R . . . .
H1041 H 0.4565 0.4490 0.4337 0.2581 1.0000 Uiso R . . . .
H1042 H 0.4276 0.4659 0.3843 0.2581 1.0000 Uiso R . . . .
H1061 H 0.4857 0.3690 0.4064 0.2461 1.0000 Uiso R . . . .
H1062 H 0.4631 0.3875 0.3563 0.2461 1.0000 Uiso R . . . .
H1091 H 0.5557 0.1082 0.8649 0.0938 1.0000 Uiso R . . . .
H1092 H 0.6051 0.1426 0.8298 0.0938 1.0000 Uiso R . . . .
H1311 H -0.0879 0.4988 0.7872 0.1043 0.546(12) Uiso R . P 1 4
H1312 H -0.0390 0.5456 0.7637 0.1043 0.546(12) Uiso R . P 1 4
H1313 H -0.0004 0.4893 0.7782 0.1043 0.546(12) Uiso R . P 1 4
H1411 H -0.1162 0.4078 0.7447 0.0868 0.546(12) Uiso R . P 1 4
H1412 H -0.0288 0.3982 0.7356 0.0868 0.546(12) Uiso R . P 1 4
H1413 H -0.0864 0.3996 0.6941 0.0868 0.546(12) Uiso R . P 1 4
H1511 H -0.1813 0.4980 0.7194 0.1197 0.546(12) Uiso R . P 1 4
H1512 H -0.1326 0.5448 0.6957 0.1197 0.546(12) Uiso R . P 1 4
H1513 H -0.1516 0.4900 0.6687 0.1197 0.546(12) Uiso R . P 1 4
H1081 H 0.6475 0.1234 0.9147 0.1324 1.0000 Uiso R . . . .
H1082 H 0.6836 0.1703 0.8839 0.1324 1.0000 Uiso R . . . .
H981 H 0.3723 0.6264 0.3716 0.2392 1.0000 Uiso R . . . .
H982 H 0.3889 0.5639 0.3834 0.2392 1.0000 Uiso R . . . .
H971 H 0.4864 0.6259 0.3486 0.2388 1.0000 Uiso R . . . .
H972 H 0.5063 0.5779 0.3833 0.2388 1.0000 Uiso R . . . .
H1071 H 0.3376 0.4521 0.4520 0.2964 1.0000 Uiso R . . . .
H1072 H 0.3106 0.4537 0.4003 0.2964 1.0000 Uiso R . . . .
H1051 H 0.3927 0.3182 0.4008 0.2001 1.0000 Uiso R . . . .
H1052 H 0.3551 0.3536 0.3614 0.2001 1.0000 Uiso R . . . .
H102 H 0.546(4) 0.339(3) 0.616(2) 0.0392 1.0000 Uiso . . . . .
H161 H 0.435(4) 0.211(2) 0.8326(19) 0.0313 1.0000 Uiso . . . . .
H1111 H 0.5055 0.2367 0.9161 0.0855 1.0000 Uiso R . . . .
H1112 H 0.5700 0.2585 0.8831 0.0855 1.0000 Uiso R . . . .
H1101 H 0.6452 0.2208 0.9351 0.0978 1.0000 Uiso R . . . .
H1102 H 0.5826 0.1786 0.9515 0.0978 1.0000 Uiso R . . . .
H991 H 0.4610 0.6592 0.4819 0.2463 1.0000 Uiso R . . . .
H992 H 0.4145 0.6933 0.4452 0.2463 1.0000 Uiso R . . . .

loop_
_atom_site_aniso_label
_atom_site_aniso_U_11
_atom_site_aniso_U_22
_atom_site_aniso_U_33
_atom_site_aniso_U_23
_atom_site_aniso_U_13
_atom_site_aniso_U_12
Co1 0.0231(4) 0.0259(4) 0.0281(4) 0.0040(3) -0.0066(3) 0.0005(3)
Co2 0.0231(4) 0.0284(4) 0.0189(4) 0.0019(3) -0.0026(3) -0.0024(3)
Co3 0.0214(4) 0.0214(4) 0.0192(4) 0.0012(3) 0.0009(3) 0.0012(3)
Co4 0.0282(4) 0.0226(4) 0.0176(4) 0.0008(3) -0.0034(3) -0.0001(3)
N1 0.026(3) 0.034(3) 0.047(3) 0.001(2) -0.002(3) 0.004(2)
N2 0.026(3) 0.028(3) 0.040(3) 0.001(2) -0.003(2) 0.003(2)
N3 0.028(3) 0.025(2) 0.037(3) 0.006(2) -0.011(2) 0.000(2)
N4 0.028(3) 0.034(3) 0.024(3) 0.006(2) -0.004(2) -0.003(2)
N5 0.030(3) 0.035(3) 0.022(2) 0.003(2) -0.002(2) -0.001(2)
N6 0.022(3) 0.025(3) 0.034(3) 0.005(2) -0.002(2) 0.002(2)
N7 0.024(3) 0.033(3) 0.023(3) 0.001(2) -0.004(2) -0.002(2)
N8 0.022(3) 0.028(3) 0.020(2) 0.007(2) -0.001(2) -0.001(2)
N9 0.031(3) 0.033(3) 0.020(2) 0.000(2) 0.004(2) 0.000(2)
N10 0.033(3) 0.038(3) 0.027(3) 0.000(2) 0.006(2) -0.004(3)
N11 0.023(2) 0.023(2) 0.029(3) 0.0010(19) -0.007(2) 0.002(2)
N12 0.028(3) 0.023(3) 0.021(2) 0.0012(19) -0.005(2) 0.000(2)
N13 0.023(2) 0.025(2) 0.021(2) 0.0031(19) 0.005(2) 0.001(2)
N14 0.024(2) 0.023(2) 0.018(2) 0.004(2) -0.002(2) 0.002(2)
N15 0.024(3) 0.027(2) 0.023(2) 0.0015(19) -0.001(2) -0.001(2)
N16 0.026(3) 0.025(3) 0.024(3) -0.005(2) 0.002(2) 0.000(2)
N17 0.025(3) 0.020(3) 0.025(2) -0.0027(19) 0.008(2) 0.000(2)
N18 0.023(2) 0.021(3) 0.024(2) 0.000(2) 0.000(2) 0.002(2)
N19 0.025(2) 0.020(2) 0.022(2) -0.0002(18) 0.000(2) -0.001(2)
N20 0.034(3) 0.022(2) 0.018(2) 0.0000(19) -0.002(2) -0.004(2)
N21 0.041(3) 0.032(3) 0.030(3) 0.002(2) -0.012(2) -0.008(3)
N22 0.036(3) 0.026(3) 0.022(3) 0.002(2) -0.008(2) 0.000(2)
N23 0.035(3) 0.024(3) 0.021(2) 0.001(2) -0.005(2) 0.004(2)
N24 0.033(3) 0.026(2) 0.013(2) -0.0007(19) 0.001(2) 0.004(2)
N25 0.033(3) 0.023(2) 0.021(2) 0.0018(19) 0.004(2) 0.004(2)
C1 0.026(4) 0.039(4) 0.083(5) 0.004(4) -0.005(4) 0.009(3)
C2 0.024(3) 0.044(4) 0.061(4) 0.015(3) -0.009(3) 0.008(3)
C3 0.023(3) 0.028(3) 0.050(4) 0.001(3) -0.012(3) 0.000(3)
C4 0.035(4) 0.023(3) 0.048(4) 0.002(3) -0.017(3) 0.000(3)
C5 0.042(4) 0.037(4) 0.050(4) 0.005(3) -0.022(3) 0.005(3)
C6 0.060(5) 0.044(4) 0.037(4) 0.012(3) -0.025(4) 0.002(4)
C7 0.050(4) 0.034(3) 0.030(3) 0.007(3) -0.013(3) 0.000(3)
C8 0.048(4) 0.020(3) 0.029(3) 0.003(2) -0.010(3) -0.002(3)
C9 0.037(4) 0.029(3) 0.035(4) 0.003(3) -0.014(3) -0.001(3)
C10 0.041(4) 0.049(4) 0.023(3) 0.008(3) 0.002(3) -0.005(3)
C11 0.031(3) 0.036(3) 0.022(3) 0.006(2) -0.004(3) -0.009(3)
C12 0.037(3) 0.080(4) 0.099(5) 0.005(4) 0.021(4) 0.000(4)
C13 0.041(4) 0.101(5) 0.110(6) -0.003(5) 0.022(4) -0.001(4)
C14 0.069(4) 0.070(4) 0.105(7) 0.015(6) 0.025(6) -0.003(5)
C15 0.040(5) 0.105(7) 0.118(7) 0.004(6) 0.024(5) -0.002(6)
C16 0.035(4) 0.051(4) 0.029(3) 0.009(3) 0.003(3) -0.008(3)
C17 0.052(5) 0.059(5) 0.062(5) 0.001(4) 0.018(4) -0.003(4)
C18 0.056(5) 0.079(5) 0.055(5) 0.029(4) 0.011(4) -0.015(4)
C19 0.034(4) 0.092(5) 0.044(4) 0.004(4) -0.003(3) -0.013(4)
C20 0.029(3) 0.022(3) 0.036(3) 0.005(3) 0.001(3) -0.003(3)
C21 0.037(3) 0.021(3) 0.033(3) 0.000(3) -0.002(3) -0.001(3)
C22 0.027(3) 0.028(3) 0.017(3) 0.004(2) -0.002(2) -0.006(3)
C23 0.029(3) 0.026(3) 0.016(3) 0.005(2) 0.001(2) -0.003(2)
C24 0.028(3) 0.028(3) 0.022(3) 0.000(2) 0.003(2) -0.005(3)
C25 0.027(3) 0.034(3) 0.020(3) 0.005(2) -0.008(2) -0.007(3)
C26 0.028(3) 0.027(3) 0.030(3) 0.009(3) -0.009(3) -0.002(2)
C27 0.024(3) 0.027(3) 0.027(3) 0.006(2) -0.001(3) 0.001(3)
C28 0.029(3) 0.031(3) 0.021(3) 0.008(2) 0.002(3) 0.000(3)
C29 0.021(3) 0.042(4) 0.028(3) 0.008(3) 0.000(3) -0.002(3)
C30 0.029(3) 0.038(4) 0.036(4) 0.006(3) 0.008(3) 0.002(3)
C31 0.040(4) 0.025(3) 0.045(4) -0.005(3) -0.004(3) 0.006(3)
C32 0.051(4) 0.038(4) 0.065(5) 0.004(3) -0.012(4) 0.015(3)
C33 0.029(4) 0.050(4) 0.083(5) -0.001(4) 0.007(4) 0.019(3)
C34 0.041(4) 0.036(4) 0.077(5) -0.014(3) -0.005(4) 0.011(3)
C35 0.044(4) 0.041(4) 0.049(4) 0.001(3) 0.013(3) 0.008(3)
C36 0.124(9) 0.104(7) 0.068(6) 0.015(5) 0.058(6) 0.050(6)
C37 0.086(7) 0.065(6) 0.100(7) -0.017(5) 0.031(6) 0.014(5)
C38 0.063(6) 0.098(7) 0.114(8) -0.024(6) -0.004(6) 0.040(5)
C39 0.022(3) 0.031(3) 0.026(3) -0.001(3) -0.006(3) 0.001(3)
C40 0.034(3) 0.025(3) 0.029(3) 0.000(2) -0.011(3) -0.005(3)
C41 0.030(3) 0.021(3) 0.016(3) 0.000(2) -0.001(2) -0.002(2)
C42 0.024(3) 0.025(3) 0.022(3) 0.005(2) 0.003(3) -0.001(2)
C43 0.028(3) 0.033(3) 0.027(3) -0.006(2) 0.004(3) -0.003(3)
C44 0.034(3) 0.026(3) 0.028(3) -0.006(2) -0.004(3) 0.007(3)
C45 0.027(3) 0.030(3) 0.023(3) 0.002(2) 0.000(2) 0.009(3)
C46 0.017(3) 0.029(3) 0.020(3) 0.001(2) 0.002(2) 0.002(2)
C47 0.020(3) 0.024(3) 0.018(3) 0.002(2) -0.002(2) 0.006(2)
C48 0.031(3) 0.036(3) 0.022(3) 0.005(3) 0.001(3) 0.003(3)
C49 0.027(3) 0.027(3) 0.020(3) 0.002(2) 0.001(2) 0.003(3)
C50 0.042(4) 0.021(3) 0.048(4) 0.008(3) -0.012(3) -0.002(3)
C51 0.049(4) 0.039(4) 0.051(4) 0.001(3) -0.024(3) -0.001(3)
C52 0.037(4) 0.038(4) 0.066(5) 0.002(3) -0.027(3) -0.009(3)
C53 0.026(4) 0.045(4) 0.070(5) -0.004(3) -0.006(3) -0.004(3)
C54 0.024(3) 0.042(3) 0.027(3) -0.001(3) -0.005(3) 0.005(3)
C55 0.030(4) 0.066(5) 0.049(4) -0.018(3) -0.009(3) 0.010(3)
C56 0.023(3) 0.054(4) 0.048(4) 0.009(3) -0.006(3) -0.005(3)
C57 0.032(3) 0.051(4) 0.036(4) 0.006(3) -0.014(3) 0.004(3)
C58 0.027(3) 0.029(3) 0.025(3) -0.006(2) 0.003(3) -0.004(3)
C59 0.030(3) 0.034(3) 0.022(3) -0.002(2) -0.002(3) -0.007(3)
C60 0.025(3) 0.035(3) 0.020(3) 0.003(3) 0.002(3) -0.004(3)
C61 0.028(3) 0.027(3) 0.022(3) 0.003(2) 0.002(3) -0.002(3)
C62 0.030(3) 0.035(4) 0.035(3) 0.003(3) -0.003(3) -0.007(3)
C63 0.029(3) 0.044(4) 0.032(3) 0.010(3) -0.005(3) 0.000(3)
C64 0.026(3) 0.035(3) 0.039(4) 0.001(3) -0.001(3) 0.006(3)
C65 0.026(3) 0.026(3) 0.024(3) 0.004(2) 0.005(3) 0.003(3)
C66 0.022(3) 0.022(3) 0.029(3) 0.005(2) -0.001(3) 0.002(2)
C67 0.036(3) 0.020(3) 0.032(3) -0.003(3) 0.002(3) 0.006(3)
C68 0.037(3) 0.019(3) 0.022(3) 0.001(2) 0.004(3) 0.004(3)
C69 0.041(4) 0.022(3) 0.028(3) -0.006(2) -0.001(3) -0.006(3)
C70 0.049(4) 0.021(3) 0.047(4) -0.005(3) 0.012(3) 0.004(3)
C71 0.074(5) 0.037(4) 0.050(4) -0.014(3) -0.019(4) -0.002(4)
C72 0.055(4) 0.036(4) 0.049(4) -0.005(3) 0.012(3) -0.008(3)
C73 0.047(4) 0.020(3) 0.026(3) -0.001(2) 0.002(3) -0.001(3)
C74 0.099(6) 0.043(4) 0.045(4) -0.007(3) 0.006(4) -0.031(4)
C75 0.076(5) 0.047(4) 0.054(5) -0.027(4) -0.014(4) 0.018(4)
C76 0.056(4) 0.040(4) 0.043(4) -0.011(3) -0.015(3) 0.003(3)
C77 0.053(4) 0.035(3) 0.040(4) 0.008(3) -0.015(3) -0.010(3)
C78 0.039(4) 0.046(4) 0.036(4) 0.005(3) -0.018(3) -0.004(3)
C79 0.036(3) 0.029(3) 0.029(3) -0.002(3) -0.012(3) 0.000(3)
C80 0.029(3) 0.029(3) 0.024(3) -0.001(3) -0.005(3) 0.007(3)
C81 0.040(4) 0.044(4) 0.030(3) -0.006(3) -0.010(3) -0.001(3)
C82 0.046(4) 0.059(4) 0.028(4) 0.008(3) -0.016(3) 0.008(4)
C83 0.047(4) 0.043(4) 0.025(3) 0.010(3) -0.001(3) 0.003(3)
C84 0.039(3) 0.030(3) 0.019(3) 0.000(2) 0.002(3) 0.013(3)
C85 0.038(3) 0.028(3) 0.018(3) 0.007(2) 0.002(3) 0.007(3)
C86 0.047(4) 0.034(3) 0.021(3) 0.009(2) 0.003(3) 0.001(3)
C87 0.044(4) 0.026(3) 0.023(3) 0.001(2) 0.012(3) -0.003(3)
C88 0.068(5) 0.046(4) 0.052(5) 0.008(3) -0.034(4) -0.026(4)
C89 0.092(6) 0.044(4) 0.079(6) 0.023(4) -0.026(5) -0.031(4)
C90 0.152(10) 0.082(6) 0.083(6) 0.040(5) -0.078(7) -0.084(7)
C91 0.076(6) 0.085(6) 0.094(7) 0.034(5) -0.017(5) -0.035(5)
C92 0.053(4) 0.048(4) 0.030(4) 0.001(3) 0.004(3) -0.020(3)
C93 0.042(4) 0.141(8) 0.050(5) 0.041(5) -0.005(4) -0.037(5)
C94 0.082(7) 0.072(6) 0.121(8) -0.033(6) 0.027(6) -0.038(5)
C95 0.071(5) 0.092(6) 0.037(4) 0.002(4) 0.019(4) -0.043(5)
C131 0.043(5) 0.109(7) 0.110(7) -0.010(6) 0.026(6) -0.002(6)
C141 0.049(9) 0.064(10) 0.111(13) 0.020(9) 0.028(9) -0.025(8)
C151 0.042(5) 0.112(8) 0.124(7) 0.013(7) 0.025(6) 0.004(7)

loop_
_atom_type_symbol
_atom_type_scat_dispersion_real
_atom_type_scat_dispersion_imag
_atom_type_scat_Cromer_Mann_a1
_atom_type_scat_Cromer_Mann_b1
_atom_type_scat_Cromer_Mann_a2
_atom_type_scat_Cromer_Mann_b2
_atom_type_scat_Cromer_Mann_a3
_atom_type_scat_Cromer_Mann_b3
_atom_type_scat_Cromer_Mann_a4
_atom_type_scat_Cromer_Mann_b4
_atom_type_scat_Cromer_Mann_c
_atom_type_scat_source
C 0.0033 0.0016 2.3100 20.8439 1.0200 10.2075 1.5886 0.5687 0.8650 51.6512 0.2156 'International Tables Vol C 4.2.6.8 and 6.1.1.4'
H 0.0000 0.0000 0.4930 10.5109 0.3229 26.1257 0.1402 3.1424 0.0408 57.7998 0.0030 'International Tables Vol C 4.2.6.8 and 6.1.1.4'
N 0.0061 0.0033 12.2126 0.0057 3.1322 9.8933 2.0125 28.9975 1.1663 0.5826 -11.5290 'International Tables Vol C 4.2.6.8 and 6.1.1.4'
O 0.0106 0.0060 3.0485 13.2771 2.2868 5.7011 1.5463 0.3239 0.8670 32.9089 0.2508 'International Tables Vol C 4.2.6.8 and 6.1.1.4'
Co 0.3494 0.9721 12.2841 4.2791 7.3409 0.2784 4.0034 13.5359 2.3488 71.1692 1.0118 'International Tables Vol C 4.2.6.8 and 6.1.1.4'

loop_
_geom_angle_atom_site_label_1
_geom_angle_atom_site_label_2
_geom_angle_atom_site_label_3
_geom_angle
_geom_angle_publ_flag
N2 Co1 N3 78.00(18) yes
N2 Co1 N4 151.99(18) yes
N3 Co1 N4 74.01(18) yes
N2 Co1 N6 104.93(18) yes
N3 Co1 N6 118.68(17) yes
N4 Co1 N6 87.70(17) yes
N2 Co1 N11 110.45(18) yes
N3 Co1 N11 125.25(18) yes
N4 Co1 N11 87.09(17) yes
N6 Co1 N11 111.08(16) yes
N5 Co2 N7 92.05(17) yes
N5 Co2 N8 124.52(17) yes
N7 Co2 N8 76.05(17) yes
N5 Co2 N9 105.02(17) yes
N7 Co2 N9 151.35(17) yes
N8 Co2 N9 75.32(17) yes
N5 Co2 N12 106.26(18) yes
N7 Co2 N12 92.23(17) yes
N8 Co2 N12 127.81(17) yes
N9 Co2 N12 104.46(17) yes
N14 Co3 N17 102.17(16) yes
N14 Co3 N18 128.19(17) yes
N17 Co3 N18 76.26(17) yes
N14 Co3 N19 94.66(17) yes
N17 Co3 N19 152.99(17) yes
N18 Co3 N19 76.73(17) yes
N14 Co3 N25 108.63(18) yes
N17 Co3 N25 103.50(17) yes
N18 Co3 N25 122.26(18) yes
N19 Co3 N25 90.69(16) yes
N15 Co4 N20 112.02(16) yes
N15 Co4 N22 109.87(17) yes
N20 Co4 N22 104.80(17) yes
N15 Co4 N23 123.57(17) yes
N20 Co4 N23 119.69(17) yes
N22 Co4 N23 77.95(17) yes
N15 Co4 N24 87.26(16) yes
N20 Co4 N24 88.67(17) yes
N22 Co4 N24 151.37(16) yes
N23 Co4 N24 73.44(17) yes
C98 O1 C99 104.7(15) yes
C100 O2 C103 109.6(7) yes
C105 O3 C107 95.68(7) yes
C109 O4 C111 107.6(6) yes
C105 O31 C107 95.65(7) yes
N2 N1 C1 107.4(4) yes
Co1 N2 N1 136.1(4) yes
Co1 N2 C3 114.9(4) yes
N1 N2 C3 108.9(4) yes
Co1 N3 C4 116.6(4) yes
Co1 N3 C8 120.9(4) yes
C4 N3 C8 122.5(5) yes
Co1 N4 N5 136.2(3) yes
Co1 N4 C9 115.0(4) yes
N5 N4 C9 108.6(5) yes
Co2 N5 N4 104.1(3) yes
Co2 N5 C11 148.1(4) yes
N4 N5 C11 107.9(4) yes
Co1 N6 N7 105.1(3) yes
Co1 N6 C20 145.5(4) yes
N7 N6 C20 108.5(4) yes
Co2 N7 N6 135.4(3) yes
Co2 N7 C22 116.2(4) yes
N6 N7 C22 107.9(4) yes
Co2 N8 C23 119.0(3) yes
Co2 N8 C27 120.1(4) yes
C23 N8 C27 120.7(5) yes
Co2 N9 N10 141.6(4) yes
Co2 N9 C28 113.2(3) yes
N10 N9 C28 104.9(5) yes
N9 N10 C30 111.6(5) yes
N9 N10 H102 120(5) no
C30 N10 H102 129(5) no
Co1 N11 N12 116.8(3) yes
Co1 N11 C39 135.4(3) yes
N12 N11 C39 107.6(4) yes
Co2 N12 N11 121.9(3) yes
Co2 N12 C41 128.0(4) yes
N11 N12 C41 107.5(4) yes
C42 N13 C46 117.7(4) yes
Co3 N14 N15 121.3(3) yes
Co3 N14 C47 127.1(4) yes
N15 N14 C47 108.5(4) yes
Co4 N15 N14 116.5(3) yes
Co4 N15 C49 135.1(3) yes
N14 N15 C49 108.4(4) yes
N17 N16 C58 112.0(5) yes
N17 N16 H161 116(3) no
C58 N16 H161 132(3) no
Co3 N17 N16 139.9(4) yes
Co3 N17 C60 114.4(3) yes
N16 N17 C60 105.6(4) yes
Co3 N18 C61 120.0(3) yes
Co3 N18 C65 118.9(4) yes
C61 N18 C65 120.9(5) yes
Co3 N19 N20 135.0(3) yes
Co3 N19 C66 114.6(3) yes
N20 N19 C66 109.8(4) yes
Co4 N20 N19 104.1(3) yes
Co4 N20 C68 148.8(4) yes
N19 N20 C68 106.6(4) yes
N22 N21 C77 107.4(4) yes
Co4 N22 N21 135.6(3) yes
Co4 N22 C79 115.2(4) yes
N21 N22 C79 108.9(4) yes
Co4 N23 C80 116.6(4) yes
Co4 N23 C84 121.1(4) yes
C80 N23 C84 122.3(5) yes
Co4 N24 N25 135.3(3) yes
Co4 N24 C85 116.3(4) yes
N25 N24 C85 107.7(4) yes
Co3 N25 N24 102.6(3) yes
Co3 N25 C87 149.0(4) yes
N24 N25 C87 107.8(4) yes
N1 C1 C2 109.7(5) yes
N1 C1 C12 118.4(4) yes
C2 C1 C12 131.8(5) yes
C1 C2 C3 105.3(5) yes
C1 C2 H21 127.5 no
C3 C2 H21 127.2 no
C2 C3 N2 108.6(5) yes
C2 C3 C4 134.3(5) yes
N2 C3 C4 117.1(5) yes
C3 C4 N3 113.4(5) yes
C3 C4 C5 126.5(6) yes
N3 C4 C5 120.1(6) yes
C4 C5 C6 118.1(6) yes
C4 C5 H51 120.8 no
C6 C5 H51 121.1 no
C5 C6 C7 120.6(6) yes
C5 C6 H61 120.1 no
C7 C6 H61 119.3 no
C6 C7 C8 118.2(6) yes
C6 C7 H71 121.4 no
C8 C7 H71 120.4 no
C7 C8 N3 120.4(6) yes
C7 C8 C9 126.3(6) yes
N3 C8 C9 113.3(5) yes
C8 C9 N4 116.7(5) yes
C8 C9 C10 133.8(5) yes
N4 C9 C10 109.3(5) yes
C9 C10 C11 105.5(5) yes
C9 C10 H101 127.3 no
C11 C10 H101 127.2 no
C10 C11 N5 108.7(5) yes
C10 C11 C16 127.4(5) yes
N5 C11 C16 123.9(5) yes
C1 C12 C13 109.47(6) yes
C1 C12 C14 109.55(6) yes
C13 C12 C14 109.45(6) yes
C1 C12 C15 109.51(6) yes
C13 C12 C15 109.40(6) yes
C14 C12 C15 109.45(6) yes
C1 C12 C131 109.51(6) yes
C1 C12 C141 109.48(6) yes
C131 C12 C141 109.39(6) yes
C1 C12 C151 109.57(6) yes
C131 C12 C151 109.45(6) yes
C141 C12 C151 109.42(6) yes
C12 C13 H131 109.4 no
C12 C13 H132 105.6 no
H131 C13 H132 109.5 no
C12 C13 H133 113.4 no
H131 C13 H133 109.5 no
H132 C13 H133 109.5 no
C12 C14 H141 109.3 no
C12 C14 H142 113.5 no
H141 C14 H142 109.5 no
C12 C14 H143 105.6 no
H141 C14 H143 109.5 no
H142 C14 H143 109.5 no
C12 C15 H151 109.5 no
C12 C15 H152 105.5 no
H151 C15 H152 109.5 no
C12 C15 H153 113.4 no
H151 C15 H153 109.5 no
H152 C15 H153 109.5 no
C11 C16 C17 109.0(5) yes
C11 C16 C18 110.3(5) yes
C17 C16 C18 108.7(6) yes
C11 C16 C19 111.2(5) yes
C17 C16 C19 108.9(6) yes
C18 C16 C19 108.7(6) yes
C16 C17 H171 109.6 no
C16 C17 H172 108.8 no
H171 C17 H172 109.5 no
C16 C17 H173 110.0 no
H171 C17 H173 109.5 no
H172 C17 H173 109.5 no
C16 C18 H181 110.1 no
C16 C18 H182 109.1 no
H181 C18 H182 109.5 no
C16 C18 H183 109.3 no
H181 C18 H183 109.5 no
H182 C18 H183 109.5 no
C16 C19 H191 110.1 no
C16 C19 H192 109.3 no
H191 C19 H192 109.5 no
C16 C19 H193 109.0 no
H191 C19 H193 109.5 no
H192 C19 H193 109.5 no
N6 C20 C21 108.5(5) yes
N6 C20 C31 124.5(5) yes
C21 C20 C31 127.0(5) yes
C20 C21 C22 104.5(5) yes
C20 C21 H211 127.9 no
C22 C21 H211 127.5 no
C21 C22 N7 110.5(5) yes
C21 C22 C23 134.1(5) yes
N7 C22 C23 115.3(5) yes
C22 C23 N8 113.0(5) yes
C22 C23 C24 126.8(5) yes
N8 C23 C24 120.2(5) yes
C23 C24 C25 119.7(5) yes
C23 C24 H241 120.0 no
C25 C24 H241 120.3 no
C24 C25 C26 119.8(5) yes
C24 C25 H251 119.9 no
C26 C25 H251 120.3 no
C25 C26 C27 117.7(5) yes
C25 C26 H261 121.5 no
C27 C26 H261 120.8 no
C26 C27 N8 121.9(5) yes
C26 C27 C28 124.4(5) yes
N8 C27 C28 113.7(5) yes
C27 C28 N9 117.2(5) yes
C27 C28 C29 131.4(5) yes
N9 C28 C29 111.3(5) yes
C28 C29 C30 105.6(5) yes
C28 C29 H291 127.1 no
C30 C29 H291 127.4 no
N10 C30 C29 106.6(5) yes
N10 C30 C35 121.1(6) yes
C29 C30 C35 132.3(6) yes
C20 C31 C32 111.9(5) yes
C20 C31 C33 109.3(5) yes
C32 C31 C33 109.1(6) yes
C20 C31 C34 109.5(5) yes
C32 C31 C34 108.0(5) yes
C33 C31 C34 109.0(6) yes
C31 C32 H321 109.0 no
C31 C32 H322 110.0 no
H321 C32 H322 109.5 no
C31 C32 H323 109.4 no
H321 C32 H323 109.5 no
H322 C32 H323 109.5 no
C31 C33 H331 109.8 no
C31 C33 H332 109.5 no
H331 C33 H332 109.5 no
C31 C33 H333 109.1 no
H331 C33 H333 109.5 no
H332 C33 H333 109.5 no
C31 C34 H341 109.0 no
C31 C34 H342 109.7 no
H341 C34 H342 109.5 no
C31 C34 H343 109.6 no
H341 C34 H343 109.5 no
H342 C34 H343 109.5 no
C30 C35 C36 111.2(6) yes
C30 C35 C37 109.9(6) yes
C36 C35 C37 113.2(7) yes
C30 C35 C38 107.5(6) yes
C36 C35 C38 108.1(7) yes
C37 C35 C38 106.7(7) yes
C35 C36 H361 111.2 no
C35 C36 H362 107.3 no
H361 C36 H362 109.5 no
C35 C36 H363 109.9 no
H361 C36 H363 109.5 no
H362 C36 H363 109.5 no
C35 C37 H371 109.8 no
C35 C37 H372 109.0 no
H371 C37 H372 109.5 no
C35 C37 H373 109.5 no
H371 C37 H373 109.5 no
H372 C37 H373 109.5 no
C35 C38 H381 109.4 no
C35 C38 H382 108.8 no
H381 C38 H382 109.5 no
C35 C38 H383 110.2 no
H381 C38 H383 109.5 no
H382 C38 H383 109.5 no
N11 C39 C40 109.4(5) yes
N11 C39 C50 124.6(5) yes
C40 C39 C50 126.0(5) yes
C39 C40 C41 105.8(5) yes
C39 C40 H401 127.2 no
C41 C40 H401 127.0 no
C40 C41 N12 109.7(5) yes
C40 C41 C42 125.7(5) yes
N12 C41 C42 124.6(5) yes
C41 C42 N13 119.3(4) yes
C41 C42 C43 118.2(5) yes
N13 C42 C43 122.5(5) yes
C42 C43 C44 118.9(5) yes
C42 C43 H431 120.1 no
C44 C43 H431 121.0 no
C43 C44 C45 119.3(5) yes
C43 C44 H441 120.4 no
C45 C44 H441 120.3 no
C44 C45 C46 119.4(5) yes
C44 C45 H451 120.9 no
C46 C45 H451 119.7 no
C45 C46 N13 122.2(5) yes
C45 C46 C47 118.4(5) yes
N13 C46 C47 119.4(4) yes
C46 C47 N14 127.2(5) yes
C46 C47 C48 124.2(5) yes
N14 C47 C48 108.6(5) yes
C47 C48 C49 106.0(5) yes
C47 C48 H481 127.3 no
C49 C48 H481 126.7 no
C48 C49 N15 108.4(5) yes
C48 C49 C54 125.3(5) yes
N15 C49 C54 126.2(5) yes
C39 C50 C51 111.6(5) yes
C39 C50 C52 109.3(5) yes
C51 C50 C52 107.0(5) yes
C39 C50 C53 110.2(5) yes
C51 C50 C53 110.0(5) yes
C52 C50 C53 108.8(5) yes
C50 C51 H511 110.1 no
C50 C51 H512 110.3 no
H511 C51 H512 109.5 no
C50 C51 H513 108.0 no
H511 C51 H513 109.5 no
H512 C51 H513 109.5 no
C50 C52 H521 109.6 no
C50 C52 H522 109.7 no
H521 C52 H522 109.5 no
C50 C52 H523 109.1 no
H521 C52 H523 109.5 no
H522 C52 H523 109.5 no
C50 C53 H531 109.2 no
C50 C53 H532 109.7 no
H531 C53 H532 109.5 no
C50 C53 H533 109.5 no
H531 C53 H533 109.5 no
H532 C53 H533 109.5 no
C49 C54 C55 108.8(5) yes
C49 C54 C56 111.0(5) yes
C55 C54 C56 108.4(5) yes
C49 C54 C57 110.8(5) yes
C55 C54 C57 108.6(5) yes
C56 C54 C57 109.2(5) yes
C54 C55 H551 109.7 no
C54 C55 H552 109.1 no
H551 C55 H552 109.5 no
C54 C55 H553 109.5 no
H551 C55 H553 109.5 no
H552 C55 H553 109.5 no
C54 C56 H561 109.5 no
C54 C56 H562 109.3 no
H561 C56 H562 109.5 no
C54 C56 H563 109.6 no
H561 C56 H563 109.5 no
H562 C56 H563 109.5 no
C54 C57 H571 110.1 no
C54 C57 H572 109.5 no
H571 C57 H572 109.5 no
C54 C57 H573 108.8 no
H571 C57 H573 109.5 no
H572 C57 H573 109.5 no
N16 C58 C59 105.9(5) yes
N16 C58 C69 123.1(5) yes
C59 C58 C69 130.8(5) yes
C58 C59 C60 106.2(5) yes
C58 C59 H591 126.6 no
C60 C59 H591 127.2 no
C59 C60 N17 110.3(5) yes
C59 C60 C61 133.9(5) yes
N17 C60 C61 115.9(5) yes
C60 C61 N18 113.2(5) yes
C60 C61 C62 125.2(5) yes
N18 C61 C62 121.6(5) yes
C61 C62 C63 118.3(5) yes
C61 C62 H621 120.7 no
C63 C62 H621 121.0 no
C62 C63 C64 119.8(5) yes
C62 C63 H631 120.3 no
C64 C63 H631 119.9 no
C63 C64 C65 119.2(5) yes
C63 C64 H641 120.7 no
C65 C64 H641 120.1 no
C64 C65 N18 120.1(5) yes
C64 C65 C66 127.0(5) yes
N18 C65 C66 112.8(5) yes
C65 C66 N19 116.5(4) yes
C65 C66 C67 134.6(5) yes
N19 C66 C67 108.8(5) yes
C66 C67 C68 104.6(5) yes
C66 C67 H671 128.2 no
C68 C67 H671 127.2 no
C67 C68 N20 110.1(5) yes
C67 C68 C73 125.1(5) yes
N20 C68 C73 124.7(5) yes
C58 C69 C70 110.5(5) yes
C58 C69 C71 109.8(5) yes
C70 C69 C71 109.1(5) yes
C58 C69 C72 109.4(5) yes
C70 C69 C72 107.9(5) yes
C71 C69 C72 110.0(5) yes
C69 C70 H701 109.1 no
C69 C70 H702 109.6 no
H701 C70 H702 109.5 no
C69 C70 H703 109.7 no
H701 C70 H703 109.5 no
H702 C70 H703 109.5 no
C69 C71 H711 109.7 no
C69 C71 H712 109.3 no
H711 C71 H712 109.5 no
C69 C71 H713 109.4 no
H711 C71 H713 109.5 no
H712 C71 H713 109.5 no
C69 C72 H721 109.5 no
C69 C72 H722 109.7 no
H721 C72 H722 109.5 no
C69 C72 H723 109.3 no
H721 C72 H723 109.5 no
H722 C72 H723 109.5 no
C68 C73 C74 108.3(5) yes
C68 C73 C75 108.3(5) yes
C74 C73 C75 109.0(6) yes
C68 C73 C76 112.2(5) yes
C74 C73 C76 111.1(6) yes
C75 C73 C76 107.9(5) yes
C73 C74 H741 109.5 no
C73 C74 H742 110.3 no
H741 C74 H742 109.5 no
C73 C74 H743 108.6 no
H741 C74 H743 109.5 no
H742 C74 H743 109.5 no
C73 C75 H751 109.7 no
C73 C75 H752 108.8 no
H751 C75 H752 109.5 no
C73 C75 H753 109.9 no
H751 C75 H753 109.5 no
H752 C75 H753 109.5 no
C73 C76 H761 109.7 no
C73 C76 H762 110.1 no
H761 C76 H762 109.5 no
C73 C76 H763 108.6 no
H761 C76 H763 109.5 no
H762 C76 H763 109.5 no
N21 C77 C78 110.7(5) yes
N21 C77 C88 118.8(5) yes
C78 C77 C88 130.4(6) yes
C77 C78 C79 104.4(5) yes
C77 C78 H781 127.3 no
C79 C78 H781 128.4 no
C78 C79 N22 108.7(5) yes
C78 C79 C80 134.4(5) yes
N22 C79 C80 116.9(5) yes
C79 C80 N23 113.3(5) yes
C79 C80 C81 127.0(5) yes
N23 C80 C81 119.7(5) yes
C80 C81 C82 119.4(6) yes
C80 C81 H811 119.1 no
C82 C81 H811 121.4 no
C81 C82 C83 120.6(5) yes
C81 C82 H821 119.4 no
C83 C82 H821 120.1 no
C82 C83 C84 118.0(6) yes
C82 C83 H831 121.6 no
C84 C83 H831 120.4 no
C83 C84 N23 119.9(5) yes
C83 C84 C85 126.5(5) yes
N23 C84 C85 113.5(4) yes
C84 C85 N24 115.6(5) yes
C84 C85 C86 134.1(5) yes
N24 C85 C86 109.7(5) yes
C85 C86 C87 105.9(5) yes
C85 C86 H861 126.9 no
C87 C86 H861 127.2 no
N25 C87 C86 109.0(5) yes
N25 C87 C92 122.7(5) yes
C86 C87 C92 128.3(5) yes
C77 C88 C89 110.3(6) yes
C77 C88 C90 109.8(6) yes
C89 C88 C90 108.7(7) yes
C77 C88 C91 107.9(6) yes
C89 C88 C91 107.9(6) yes
C90 C88 C91 112.3(7) yes
C88 C89 H891 111.4 no
C88 C89 H892 106.4 no
H891 C89 H892 109.5 no
C88 C89 H893 110.6 no
H891 C89 H893 109.5 no
H892 C89 H893 109.5 no
C88 C90 H901 109.7 no
C88 C90 H902 109.3 no
H901 C90 H902 109.5 no
C88 C90 H903 109.3 no
H901 C90 H903 109.5 no
H902 C90 H903 109.5 no
C88 C91 H911 109.9 no
C88 C91 H912 108.3 no
H911 C91 H912 109.5 no
C88 C91 H913 110.2 no
H911 C91 H913 109.5 no
H912 C91 H913 109.5 no
C87 C92 C93 112.9(5) yes
C87 C92 C94 108.3(6) yes
C93 C92 C94 110.5(7) yes
C87 C92 C95 108.5(5) yes
C93 C92 C95 108.3(6) yes
C94 C92 C95 108.3(6) yes
C92 C93 H931 110.6 no
C92 C93 H932 107.7 no
H931 C93 H932 109.5 no
C92 C93 H933 110.0 no
H931 C93 H933 109.5 no
H932 C93 H933 109.5 no
C92 C94 H941 109.7 no
C92 C94 H942 108.6 no
H941 C94 H942 109.5 no
C92 C94 H943 110.1 no
H941 C94 H943 109.5 no
H942 C94 H943 109.5 no
C92 C95 H951 110.0 no
C92 C95 H952 109.5 no
H951 C95 H952 109.5 no
C92 C95 H953 108.9 no
H951 C95 H953 109.5 no
H952 C95 H953 109.5 no
C97 C96 C99 111(2) yes
C97 C96 H961 106.0 no
C99 C96 H961 110.5 no
C97 C96 H962 114.2 no
C99 C96 H962 105.6 no
H961 C96 H962 109.5 no
C96 C97 C98 103(2) yes
C96 C97 H971 113.7 no
C98 C97 H971 115.4 no
C96 C97 H972 105.9 no
C98 C97 H972 108.8 no
H971 C97 H972 109.5 no
O1 C98 C97 107.0(20) yes
O1 C98 H981 116.5 no
C97 C98 H981 106.5 no
O1 C98 H982 106.9 no
C97 C98 H982 110.4 no
H981 C98 H982 109.5 no
O1 C99 C96 97.3(17) yes
O1 C99 H991 112.3 no
C96 C99 H991 112.2 no
O1 C99 H992 112.6 no
C96 C99 H992 112.5 no
H991 C99 H992 109.5 no
O2 C100 C101 106.4(8) yes
O2 C100 H1001 110.0 no
C101 C100 H1001 111.6 no
O2 C100 H1002 111.0 no
C101 C100 H1002 108.4 no
H1001 C100 H1002 109.5 no
C100 C101 C102 101.5(11) yes
C100 C101 H1011 109.6 no
C102 C101 H1011 108.9 no
C100 C101 H1012 114.3 no
C102 C101 H1012 112.8 no
H1011 C101 H1012 109.5 no
C101 C102 C103 109.5(11) yes
C101 C102 H1021 111.0 no
C103 C102 H1021 110.2 no
C101 C102 H1022 107.0 no
C103 C102 H1022 109.7 no
H1021 C102 H1022 109.5 no
C102 C103 O2 104.8(9) yes
C102 C103 H1031 110.4 no
O2 C103 H1031 110.2 no
C102 C103 H1032 111.3 no
O2 C103 H1032 110.6 no
H1031 C103 H1032 109.5 no
C106 C104 C107 108.1(19) yes
C106 C104 H1041 113.4 no
C107 C104 H1041 111.4 no
C106 C104 H1042 107.5 no
C107 C104 H1042 106.7 no
H1041 C104 H1042 109.5 no
O3 C105 C106 108.9(20) yes
O3 C105 H1051 143.8 no
C106 C105 H1051 105.7 no
O3 C105 H1052 69.4 no
C106 C105 H1052 107.9 no
H1051 C105 H1052 109.5 no
O31 C105 C106 118.7(16) yes
O31 C105 H1051 109.1 no
C106 C105 H1051 105.7 no
O31 C105 H1052 105.8 no
C106 C105 H1052 107.9 no
H1051 C105 H1052 109.5 no
C104 C106 C105 102(2) yes
C104 C106 H1061 107.7 no
C105 C106 H1061 111.9 no
C104 C106 H1062 113.7 no
C105 C106 H1062 112.2 no
H1061 C106 H1062 109.5 no
O3 C107 C104 102.0(19) yes
O3 C107 H1071 146.2 no
C104 C107 H1071 108.9 no
O3 C107 H1072 69.7 no
C104 C107 H1072 111.8 no
H1071 C107 H1072 109.5 no
O31 C107 C104 109.9(15) yes
O31 C107 H1071 110.7 no
C104 C107 H1071 108.9 no
O31 C107 H1072 106.0 no
C104 C107 H1072 111.8 no
H1071 C107 H1072 109.5 no
C109 C108 C110 108.4(10) yes
C109 C108 H1081 110.1 no
C110 C108 H1081 109.2 no
C109 C108 H1082 110.4 no
C110 C108 H1082 109.2 no
H1081 C108 H1082 109.5 no
C108 C109 O4 105.4(7) yes
C108 C109 H1091 110.9 no
O4 C109 H1091 108.9 no
C108 C109 H1092 110.5 no
O4 C109 H1092 111.7 no
H1091 C109 H1092 109.5 no
C108 C110 C111 106.7(9) yes
C108 C110 H1101 109.7 no
C111 C110 H1101 109.8 no
C108 C110 H1102 110.5 no
C111 C110 H1102 110.6 no
H1101 C110 H1102 109.5 no
C110 C111 O4 105.4(7) yes
C110 C111 H1111 110.3 no
O4 C111 H1111 110.4 no
C110 C111 H1112 110.8 no
O4 C111 H1112 110.4 no
H1111 C111 H1112 109.5 no
C12 C131 H1311 109.3 no
C12 C131 H1312 110.8 no
H1311 C131 H1312 109.5 no
C12 C131 H1313 108.2 no
H1311 C131 H1313 109.5 no
H1312 C131 H1313 109.5 no
C12 C141 H1411 109.3 no
C12 C141 H1412 110.9 no
H1411 C141 H1412 109.5 no
C12 C141 H1413 108.2 no
H1411 C141 H1413 109.5 no
H1412 C141 H1413 109.5 no
C12 C151 H1511 109.5 no
C12 C151 H1512 108.1 no
H1511 C151 H1512 109.5 no
C12 C151 H1513 110.8 no
H1511 C151 H1513 109.5 no
H1512 C151 H1513 109.5 no

loop_
_geom_bond_atom_site_label_1
_geom_bond_atom_site_label_2
_geom_bond_distance
_geom_bond_publ_flag
Co1 N2 2.059(5) yes
Co1 N3 2.087(4) yes
Co1 N4 2.194(5) yes
Co1 N6 2.077(5) yes
Co1 N11 2.113(4) yes
Co2 N5 2.066(4) yes
Co2 N7 2.119(5) yes
Co2 N8 2.056(4) yes
Co2 N9 2.203(5) yes
Co2 N12 2.029(4) yes
Co3 N14 2.032(4) yes
Co3 N17 2.151(4) yes
Co3 N18 2.043(4) yes
Co3 N19 2.109(4) yes
Co3 N25 2.062(4) yes
Co4 N15 2.121(4) yes
Co4 N20 2.096(5) yes
Co4 N22 2.037(5) yes
Co4 N23 2.098(4) yes
Co4 N24 2.196(4) yes
O1 C98 1.429(19) yes
O1 C99 1.49(2) yes
O2 C100 1.404(9) yes
O2 C103 1.432(11) yes
O3 C105 1.483(6) yes
O3 C107 1.462(4) yes
O4 C109 1.430(9) yes
O4 C111 1.433(9) yes
O31 C105 1.469(6) yes
O31 C107 1.477(6) yes
N1 N2 1.360(7) yes
N1 C1 1.359(7) yes
N2 C3 1.356(7) yes
N3 C4 1.342(7) yes
N3 C8 1.331(7) yes
N4 N5 1.364(7) yes
N4 C9 1.335(7) yes
N5 C11 1.372(7) yes
N6 N7 1.363(6) yes
N6 C20 1.370(7) yes
N7 C22 1.338(7) yes
N8 C23 1.354(7) yes
N8 C27 1.325(7) yes
N9 N10 1.367(6) yes
N9 C28 1.317(7) yes
N10 C30 1.367(8) yes
N10 H102 0.78(6) no
N11 N12 1.376(6) yes
N11 C39 1.364(7) yes
N12 C41 1.351(6) yes
N13 C42 1.350(7) yes
N13 C46 1.355(7) yes
N14 N15 1.376(6) yes
N14 C47 1.346(6) yes
N15 C49 1.362(7) yes
N16 N17 1.341(6) yes
N16 C58 1.347(7) yes
N16 H161 0.99(6) no
N17 C60 1.349(7) yes
N18 C61 1.338(7) yes
N18 C65 1.340(7) yes
N19 N20 1.370(6) yes
N19 C66 1.337(7) yes
N20 C68 1.349(7) yes
N21 N22 1.369(6) yes
N21 C77 1.347(8) yes
N22 C79 1.385(7) yes
N23 C80 1.349(7) yes
N23 C84 1.339(7) yes
N24 N25 1.364(6) yes
N24 C85 1.343(7) yes
N25 C87 1.367(7) yes
C1 C2 1.383(8) yes
C1 C12 1.505(4) yes
C2 C3 1.393(8) yes
C2 H21 0.950 no
C3 C4 1.457(9) yes
C4 C5 1.390(8) yes
C5 C6 1.397(10) yes
C5 H51 0.950 no
C6 C7 1.387(9) yes
C6 H61 0.950 no
C7 C8 1.391(8) yes
C7 H71 0.950 no
C8 C9 1.451(8) yes
C9 C10 1.402(8) yes
C10 C11 1.378(8) yes
C10 H101 0.950 no
C11 C16 1.514(8) yes
C12 C13 1.556(7) yes
C12 C14 1.540(7) yes
C12 C15 1.558(7) yes
C12 C131 1.550(7) yes
C12 C141 1.555(6) yes
C12 C151 1.547(7) yes
C13 H131 0.950 no
C13 H132 0.950 no
C13 H133 0.950 no
C14 H141 0.950 no
C14 H142 0.950 no
C14 H143 0.950 no
C15 H151 0.950 no
C15 H152 0.950 no
C15 H153 0.950 no
C16 C17 1.528(9) yes
C16 C18 1.521(9) yes
C16 C19 1.524(9) yes
C17 H171 0.950 no
C17 H172 0.950 no
C17 H173 0.950 no
C18 H181 0.950 no
C18 H182 0.950 no
C18 H183 0.950 no
C19 H191 0.950 no
C19 H192 0.950 no
C19 H193 0.950 no
C20 C21 1.399(8) yes
C20 C31 1.515(8) yes
C21 C22 1.397(8) yes
C21 H211 0.950 no
C22 C23 1.465(8) yes
C23 C24 1.388(7) yes
C24 C25 1.375(8) yes
C24 H241 0.950 no
C25 C26 1.397(8) yes
C25 H251 0.950 no
C26 C27 1.400(8) yes
C26 H261 0.950 no
C27 C28 1.466(8) yes
C28 C29 1.416(8) yes
C29 C30 1.358(8) yes
C29 H291 0.950 no
C30 C35 1.515(9) yes
C31 C32 1.510(9) yes
C31 C33 1.524(9) yes
C31 C34 1.524(8) yes
C32 H321 0.950 no
C32 H322 0.950 no
C32 H323 0.950 no
C33 H331 0.950 no
C33 H332 0.950 no
C33 H333 0.950 no
C34 H341 0.950 no
C34 H342 0.950 no
C34 H343 0.950 no
C35 C36 1.491(10) yes
C35 C37 1.522(11) yes
C35 C38 1.567(11) yes
C36 H361 0.950 no
C36 H362 0.950 no
C36 H363 0.950 no
C37 H371 0.950 no
C37 H372 0.950 no
C37 H373 0.950 no
C38 H381 0.950 no
C38 H382 0.950 no
C38 H383 0.950 no
C39 C40 1.370(8) yes
C39 C50 1.527(8) yes
C40 C41 1.383(8) yes
C40 H401 0.950 no
C41 C42 1.481(8) yes
C42 C43 1.399(7) yes
C43 C44 1.385(8) yes
C43 H431 0.950 no
C44 C45 1.365(8) yes
C44 H441 0.950 no
C45 C46 1.401(8) yes
C45 H451 0.950 no
C46 C47 1.470(7) yes
C47 C48 1.406(8) yes
C48 C49 1.392(8) yes
C48 H481 0.950 no
C49 C54 1.516(8) yes
C50 C51 1.548(8) yes
C50 C52 1.505(8) yes
C50 C53 1.555(9) yes
C51 H511 0.950 no
C51 H512 0.950 no
C51 H513 0.950 no
C52 H521 0.950 no
C52 H522 0.950 no
C52 H523 0.950 no
C53 H531 0.950 no
C53 H532 0.950 no
C53 H533 0.950 no
C54 C55 1.532(8) yes
C54 C56 1.525(8) yes
C54 C57 1.516(8) yes
C55 H551 0.950 no
C55 H552 0.950 no
C55 H553 0.950 no
C56 H561 0.950 no
C56 H562 0.950 no
C56 H563 0.950 no
C57 H571 0.950 no
C57 H572 0.950 no
C57 H573 0.950 no
C58 C59 1.390(8) yes
C58 C69 1.500(8) yes
C59 C60 1.372(8) yes
C59 H591 0.950 no
C60 C61 1.472(8) yes
C61 C62 1.372(8) yes
C62 C63 1.403(9) yes
C62 H621 0.950 no
C63 C64 1.365(8) yes
C63 H631 0.950 no
C64 C65 1.402(8) yes
C64 H641 0.950 no
C65 C66 1.455(8) yes
C66 C67 1.395(8) yes
C67 C68 1.398(8) yes
C67 H671 0.950 no
C68 C73 1.552(8) yes
C69 C70 1.531(8) yes
C69 C71 1.536(8) yes
C69 C72 1.530(8) yes
C70 H701 0.950 no
C70 H702 0.950 no
C70 H703 0.950 no
C71 H711 0.950 no
C71 H712 0.950 no
C71 H713 0.950 no
C72 H721 0.950 no
C72 H722 0.950 no
C72 H723 0.950 no
C73 C74 1.503(9) yes
C73 C75 1.546(9) yes
C73 C76 1.510(8) yes
C74 H741 0.950 no
C74 H742 0.950 no
C74 H743 0.950 no
C75 H751 0.950 no
C75 H752 0.950 no
C75 H753 0.950 no
C76 H761 0.950 no
C76 H762 0.950 no
C76 H763 0.950 no
C77 C78 1.416(9) yes
C77 C88 1.508(9) yes
C78 C79 1.392(8) yes
C78 H781 0.950 no
C79 C80 1.441(8) yes
C80 C81 1.388(8) yes
C81 C82 1.374(9) yes
C81 H811 0.950 no
C82 C83 1.392(9) yes
C82 H821 0.950 no
C83 C84 1.409(8) yes
C83 H831 0.950 no
C84 C85 1.454(8) yes
C85 C86 1.381(8) yes
C86 C87 1.362(8) yes
C86 H861 0.950 no
C87 C92 1.533(9) yes
C88 C89 1.512(11) yes
C88 C90 1.563(9) yes
C88 C91 1.559(12) yes
C89 H891 0.950 no
C89 H892 0.950 no
C89 H893 0.950 no
C90 H901 0.950 no
C90 H902 0.950 no
C90 H903 0.950 no
C91 H911 0.950 no
C91 H912 0.950 no
C91 H913 0.950 no
C92 C93 1.486(10) yes
C92 C94 1.519(11) yes
C92 C95 1.520(9) yes
C93 H931 0.950 no
C93 H932 0.950 no
C93 H933 0.950 no
C94 H941 0.950 no
C94 H942 0.950 no
C94 H943 0.950 no
C95 H951 0.950 no
C95 H952 0.950 no
C95 H953 0.950 no
C96 C97 1.47(2) yes
C96 C99 1.46(2) yes
C96 H961 0.950 no
C96 H962 0.950 no
C97 C98 1.36(2) yes
C97 H971 0.950 no
C97 H972 0.950 no
C98 H981 0.950 no
C98 H982 0.950 no
C99 H991 0.950 no
C99 H992 0.950 no
C100 C101 1.498(15) yes
C100 H1001 0.950 no
C100 H1002 0.950 no
C101 C102 1.531(18) yes
C101 H1011 0.950 no
C101 H1012 0.950 no
C102 C103 1.433(16) yes
C102 H1021 0.950 no
C102 H1022 0.950 no
C103 H1031 0.950 no
C103 H1032 0.950 no
C104 C106 1.45(2) yes
C104 C107 1.46(2) yes
C104 H1041 0.950 no
C104 H1042 0.950 no
C105 C106 1.37(2) yes
C105 H1051 0.950 no
C105 H1052 0.950 no
C105 C106 1.37(2) yes
C105 H1051 0.950 no
C105 H1052 0.950 no
C106 H1061 0.950 no
C106 H1062 0.950 no
C107 H1071 0.950 no
C107 H1072 0.950 no
C107 H1071 0.950 no
C107 H1072 0.950 no
C108 C109 1.486(13) yes
C108 C110 1.342(13) yes
C108 H1081 0.950 no
C108 H1082 0.950 no
C109 H1091 0.950 no
C109 H1092 0.950 no
C110 C111 1.474(12) yes
C110 H1101 0.950 no
C110 H1102 0.950 no
C111 H1111 0.950 no
C111 H1112 0.950 no
C131 H1311 0.950 no
C131 H1312 0.950 no
C131 H1313 0.950 no
C141 H1411 0.950 no
C141 H1412 0.950 no
C141 H1413 0.950 no
C151 H1511 0.950 no
C151 H1512 0.950 no
C151 H1513 0.950 no

loop_
_geom_torsion_atom_site_label_1
_geom_torsion_atom_site_label_2
_geom_torsion_atom_site_label_3
_geom_torsion_atom_site_label_4
_geom_torsion
_geom_torsion_publ_flag
N3 Co1 N2 N1 179.2(5) no
N3 Co1 N2 C3 1.7(4) no
N4 Co1 N2 N1 -178.4(4) no
N4 Co1 N2 C3 4.2(6) no
N6 Co1 N2 N1 -64.0(5) no
N6 Co1 N2 C3 118.5(4) no
N11 Co1 N2 N1 55.8(5) no
N11 Co1 N2 C3 -121.7(4) no
N2 Co1 N3 C4 -1.1(4) no
N2 Co1 N3 C8 -179.7(4) no
N4 Co1 N3 C4 -179.9(4) no
N4 Co1 N3 C8 1.5(4) no
N6 Co1 N3 C4 -101.7(4) no
N6 Co1 N3 C8 79.7(4) no
N11 Co1 N3 C4 105.6(4) no
N11 Co1 N3 C8 -73.0(4) no
N2 Co1 N4 N5 172.2(4) no
N2 Co1 N4 C9 -2.7(6) no
N3 Co1 N4 N5 174.7(5) no
N3 Co1 N4 C9 -0.2(3) no
N6 Co1 N4 N5 53.9(5) no
N6 Co1 N4 C9 -120.9(4) no
N11 Co1 N4 N5 -57.3(5) no
N11 Co1 N4 C9 127.8(4) no
N2 Co1 N6 N7 148.7(3) no
N2 Co1 N6 C20 -18.2(7) no
N3 Co1 N6 N7 -127.1(3) no
N3 Co1 N6 C20 66.1(7) no
N4 Co1 N6 N7 -56.7(3) no
N4 Co1 N6 C20 136.4(7) no
N11 Co1 N6 N7 29.3(4) no
N11 Co1 N6 C20 -137.6(6) no
N2 Co1 N11 N12 -142.5(3) no
N2 Co1 N11 C39 31.4(5) no
N3 Co1 N11 N12 128.0(3) no
N3 Co1 N11 C39 -58.2(6) no
N4 Co1 N11 N12 59.9(3) no
N4 Co1 N11 C39 -126.2(5) no
N6 Co1 N11 N12 -26.5(4) no
N6 Co1 N11 C39 147.4(5) no
N7 Co2 N5 N4 -51.4(3) no
N7 Co2 N5 C11 131.3(7) no
N8 Co2 N5 N4 -125.9(3) no
N8 Co2 N5 C11 56.9(7) no
N9 Co2 N5 N4 151.8(3) no
N9 Co2 N5 C11 -25.4(7) no
N12 Co2 N5 N4 41.5(3) no
N12 Co2 N5 C11 -135.8(7) no
N5 Co2 N7 N6 46.5(5) no
N5 Co2 N7 C22 -124.0(4) no
N8 Co2 N7 N6 171.7(5) no
N8 Co2 N7 C22 1.1(4) no
N9 Co2 N7 N6 173.9(4) no
N9 Co2 N7 C22 3.3(6) no
N12 Co2 N7 N6 -59.8(5) no
N12 Co2 N7 C22 129.6(4) no
N5 Co2 N8 C23 86.1(4) no
N5 Co2 N8 C27 -98.4(4) no
N7 Co2 N8 C23 3.3(4) no
N7 Co2 N8 C27 178.9(4) no
N9 Co2 N8 C23 -175.6(4) no
N9 Co2 N8 C27 -0.1(4) no
N12 Co2 N8 C23 -78.5(4) no
N12 Co2 N8 C27 97.0(4) no
N5 Co2 N9 N10 -54.6(6) no
N5 Co2 N9 C28 118.2(4) no
N7 Co2 N9 N10 -179.2(5) no
N7 Co2 N9 C28 -6.5(6) no
N8 Co2 N9 N10 -177.0(6) no
N8 Co2 N9 C28 -4.3(4) no
N12 Co2 N9 N10 57.0(6) no
N12 Co2 N9 C28 -130.2(4) no
N5 Co2 N12 N11 -35.0(4) no
N5 Co2 N12 C41 124.4(4) no
N7 Co2 N12 N11 57.8(4) no
N7 Co2 N12 C41 -142.8(4) no
N8 Co2 N12 N11 131.9(3) no
N8 Co2 N12 C41 -68.8(5) no
N9 Co2 N12 N11 -145.7(4) no
N9 Co2 N12 C41 13.7(5) no
N17 Co3 N14 N15 -145.3(4) no
N17 Co3 N14 C47 12.5(4) no
N18 Co3 N14 N15 132.8(3) no
N18 Co3 N14 C47 -69.5(5) no
N19 Co3 N14 N15 56.0(4) no
N19 Co3 N14 C47 -146.2(4) no
N25 Co3 N14 N15 -36.3(4) no
N25 Co3 N14 C47 121.5(4) no
N14 Co3 N17 N16 57.4(5) no
N14 Co3 N17 C60 -127.0(3) no
N18 Co3 N17 N16 -175.8(5) no
N18 Co3 N17 C60 -0.2(3) no
N19 Co3 N17 N16 -175.2(4) no
N19 Co3 N17 C60 0.4(6) no
N25 Co3 N17 N16 -55.4(5) no
N25 Co3 N17 C60 120.2(4) no
N14 Co3 N18 C61 91.3(4) no
N14 Co3 N18 C65 -84.7(4) no
N17 Co3 N18 C61 -3.5(4) no
N17 Co3 N18 C65 -179.5(4) no
N19 Co3 N18 C61 176.8(4) no
N19 Co3 N18 C65 0.8(4) no
N25 Co3 N18 C61 -100.9(4) no
N25 Co3 N18 C65 83.1(4) no
N14 Co3 N19 N20 -58.2(5) no
N14 Co3 N19 C66 131.3(4) no
N17 Co3 N19 N20 173.1(4) no
N17 Co3 N19 C66 2.6(6) no
N18 Co3 N19 N20 173.7(5) no
N18 Co3 N19 C66 3.2(4) no
N25 Co3 N19 N20 50.6(5) no
N25 Co3 N19 C66 -119.9(4) no
N14 Co3 N25 N24 37.0(3) no
N14 Co3 N25 C87 -131.1(8) no
N17 Co3 N25 N24 145.1(3) no
N17 Co3 N25 C87 -23.1(8) no
N18 Co3 N25 N24 -132.9(3) no
N18 Co3 N25 C87 59.0(8) no
N19 Co3 N25 N24 -58.2(3) no
N19 Co3 N25 C87 133.7(8) no
N20 Co4 N15 N14 -28.8(4) no
N20 Co4 N15 C49 149.1(5) no
N22 Co4 N15 N14 -144.8(3) no
N22 Co4 N15 C49 33.0(5) no
N23 Co4 N15 N14 126.7(3) no
N23 Co4 N15 C49 -55.5(5) no
N24 Co4 N15 N14 58.7(3) no
N24 Co4 N15 C49 -123.5(5) no
N15 Co4 N20 N19 31.0(3) no
N15 Co4 N20 C68 -139.1(7) no
N22 Co4 N20 N19 150.0(3) no
N22 Co4 N20 C68 -20.0(7) no
N23 Co4 N20 N19 -125.6(3) no
N23 Co4 N20 C68 64.3(7) no
N24 Co4 N20 N19 -55.6(3) no
N24 Co4 N20 C68 134.4(7) no
N15 Co4 N22 N21 63.7(6) no
N15 Co4 N22 C79 -123.3(4) no
N20 Co4 N22 N21 -56.8(5) no
N20 Co4 N22 C79 116.2(4) no
N23 Co4 N22 N21 -174.7(6) no
N23 Co4 N22 C79 -1.7(4) no
N24 Co4 N22 N21 -172.6(4) no
N24 Co4 N22 C79 0.4(6) no
N15 Co4 N23 C80 106.7(4) no
N15 Co4 N23 C84 -72.6(5) no
N20 Co4 N23 C80 -99.6(4) no
N20 Co4 N23 C84 81.1(5) no
N22 Co4 N23 C80 0.7(4) no
N22 Co4 N23 C84 -178.6(5) no
N24 Co4 N23 C80 -178.2(4) no
N24 Co4 N23 C84 2.5(4) no
N15 Co4 N24 N25 -65.2(5) no
N15 Co4 N24 C85 125.7(4) no
N20 Co4 N24 N25 46.9(5) no
N20 Co4 N24 C85 -122.2(4) no
N22 Co4 N24 N25 166.3(4) no
N22 Co4 N24 C85 -2.8(6) no
N23 Co4 N24 N25 168.5(5) no
N23 Co4 N24 C85 -0.6(4) no
C105 O31 C107 C104 -22(2) no
C107 O31 C105 C106 24(3) no
C99 O1 C98 C97 42(2) no
C98 O1 C99 C96 -36.4(18) no
C100 O2 C103 C102 -25.5(11) no
C103 O2 C100 C101 30.6(10) no
C111 O4 C109 C108 3.7(9) no
C109 O4 C111 C110 -17.4(8) no
N2 N1 C1 C2 -1.4(6) no
C1 N1 N2 Co1 -176.7(4) no
N2 N1 C1 C12 177.6(4) no
C1 N1 N2 C3 0.9(6) no
N1 N2 C3 C2 -0.1(6) no
Co1 N2 C3 C2 178.0(4) no
N1 N2 C3 C4 179.8(4) no
Co1 N2 C3 C4 -2.1(6) no
C4 N3 C8 C9 179.1(5) no
C8 N3 C4 C5 -0.7(8) no
C8 N3 C4 C3 179.0(5) no
Co1 N3 C8 C7 178.6(4) no
Co1 N3 C8 C9 -2.4(6) no
C4 N3 C8 C7 0.1(8) no
Co1 N3 C4 C3 0.4(6) no
Co1 N3 C4 C5 -179.3(4) no
Co1 N4 C9 C10 174.4(4) no
Co1 N4 N5 C11 -173.2(4) no
Co1 N4 N5 Co2 8.3(6) no
C9 N4 N5 C11 1.9(6) no
Co1 N4 C9 C8 -1.0(6) no
N5 N4 C9 C8 -177.2(4) no
N5 N4 C9 C10 -1.9(6) no
C9 N4 N5 Co2 -176.6(3) no
N4 N5 C11 C16 179.1(5) no
N4 N5 C11 C10 -1.1(6) no
Co2 N5 C11 C16 -3.7(10) no
Co2 N5 C11 C10 176.1(6) no
C20 N6 N7 C22 1.4(6) no
Co1 N6 C20 C31 -15.8(10) no
Co1 N6 N7 Co2 18.1(6) no
N7 N6 C20 C31 177.6(5) no
N7 N6 C20 C21 -0.4(6) no
Co1 N6 N7 C22 -170.9(3) no
Co1 N6 C20 C21 166.2(5) no
C20 N6 N7 Co2 -169.7(4) no
Co2 N7 C22 C21 171.2(3) no
N6 N7 C22 C23 -178.0(4) no
Co2 N7 C22 C23 -5.0(6) no
N6 N7 C22 C21 -1.8(6) no
C23 N8 C27 C28 179.4(4) no
C27 N8 C23 C22 177.7(4) no
C27 N8 C23 C24 -2.4(7) no
Co2 N8 C27 C26 -175.5(4) no
Co2 N8 C27 C28 3.9(6) no
C23 N8 C27 C26 0.0(7) no
Co2 N8 C23 C24 173.1(4) no
Co2 N8 C23 C22 -6.8(5) no
N10 N9 C28 C27 -176.9(4) no
Co2 N9 N10 C30 172.3(4) no
Co2 N9 C28 C27 7.7(6) no
Co2 N9 C28 C29 -175.1(3) no
N10 N9 C28 C29 0.3(6) no
C28 N9 N10 C30 -0.8(6) no
N9 N10 C30 C29 1.1(6) no
N9 N10 C30 C35 -178.3(5) no
N12 N11 C39 C40 2.9(6) no
C39 N11 N12 Co2 159.6(3) no
C39 N11 N12 C41 -3.4(5) no
Co1 N11 N12 C41 172.1(3) no
Co1 N11 N12 Co2 -24.9(5) no
Co1 N11 C39 C40 -171.4(4) no
N12 N11 C39 C50 -176.4(5) no
Co1 N11 C39 C50 9.3(8) no
Co2 N12 C41 C42 18.7(7) no
Co2 N12 C41 C40 -159.0(4) no
N11 N12 C41 C42 -179.6(4) no
N11 N12 C41 C40 2.7(6) no
C42 N13 C46 C47 178.6(4) no
C46 N13 C42 C43 0.1(7) no
C46 N13 C42 C41 177.8(4) no
C42 N13 C46 C45 -1.8(7) no
Co3 N14 C47 C46 20.7(7) no
Co3 N14 C47 C48 -158.4(3) no
C47 N14 N15 Co4 176.7(3) no
C47 N14 N15 C49 -1.6(5) no
N15 N14 C47 C48 1.7(5) no
N15 N14 C47 C46 -179.3(5) no
Co3 N14 N15 C49 159.8(3) no
Co3 N14 N15 Co4 -21.8(5) no
N14 N15 C49 C48 1.0(5) no
Co4 N15 C49 C54 5.1(8) no
Co4 N15 C49 C48 -177.0(4) no
N14 N15 C49 C54 -177.0(4) no
N17 N16 C58 C59 0.6(6) no
C58 N16 N17 Co3 175.5(4) no
C58 N16 N17 C60 -0.3(6) no
N17 N16 C58 C69 -175.2(5) no
Co3 N17 C60 C59 -177.2(3) no
N16 N17 C60 C59 -0.1(6) no
N16 N17 C60 C61 -179.5(4) no
Co3 N17 C60 C61 3.4(6) no
Co3 N18 C65 C64 174.2(4) no
C61 N18 C65 C66 179.8(5) no
C61 N18 C65 C64 -1.7(7) no
Co3 N18 C61 C62 -174.7(4) no
Co3 N18 C65 C66 -4.2(6) no
C65 N18 C61 C62 1.2(8) no
C65 N18 C61 C60 -177.9(4) no
Co3 N18 C61 C60 6.2(6) no
C66 N19 N20 Co4 -173.2(3) no
Co3 N19 N20 Co4 16.0(5) no
N20 N19 C66 C67 -1.5(6) no
Co3 N19 N20 C68 -169.4(4) no
Co3 N19 C66 C67 171.4(3) no
C66 N19 N20 C68 1.4(6) no
N20 N19 C66 C65 -179.3(4) no
Co3 N19 C66 C65 -6.4(6) no
Co4 N20 C68 C73 -9.6(10) no
N19 N20 C68 C73 -179.6(5) no
Co4 N20 C68 C67 169.1(5) no
N19 N20 C68 C67 -0.9(6) no
C77 N21 N22 C79 0.0(6) no
N22 N21 C77 C88 -179.5(6) no
C77 N21 N22 Co4 173.3(5) no
N22 N21 C77 C78 -0.4(7) no
Co4 N22 C79 C80 2.5(6) no
Co4 N22 C79 C78 -174.4(4) no
N21 N22 C79 C80 177.4(4) no
N21 N22 C79 C78 0.5(6) no
C80 N23 C84 C85 176.9(5) no
C84 N23 C80 C79 179.7(5) no
C84 N23 C80 C81 -1.3(8) no
Co4 N23 C84 C83 179.0(4) no
C80 N23 C84 C83 -0.2(9) no
Co4 N23 C84 C85 -3.8(7) no
Co4 N23 C80 C79 0.4(6) no
Co4 N23 C80 C81 179.4(4) no
Co4 N24 C85 C86 171.3(4) no
N25 N24 C85 C84 -173.1(4) no
Co4 N24 C85 C84 -1.1(6) no
Co4 N24 N25 C87 -168.7(4) no
C85 N24 N25 Co3 -172.6(3) no
C85 N24 N25 C87 1.1(6) no
N25 N24 C85 C86 -0.7(6) no
Co4 N24 N25 Co3 17.7(5) no
Co3 N25 C87 C86 166.8(6) no
N24 N25 C87 C92 176.3(5) no
N24 N25 C87 C86 -1.1(6) no
Co3 N25 C87 C92 -15.9(11) no
C12 C1 C2 C3 -177.5(5) no
C2 C1 C12 C131 -128.2(8) no
N1 C1 C12 C151 173.1(7) no
N1 C1 C12 C141 -66.9(7) no
C2 C1 C12 C151 -8.2(9) no
N1 C1 C12 C131 53.1(7) no
N1 C1 C2 C3 1.3(7) no
C2 C1 C12 C141 111.9(8) no
C1 C2 C3 C4 179.4(5) no
C1 C2 C3 N2 -0.7(7) no
N2 C3 C4 C5 -179.3(5) no
C2 C3 C4 N3 -179.0(6) no
N2 C3 C4 N3 1.1(7) no
C2 C3 C4 C5 0.6(10) no
C3 C4 C5 C6 -177.5(6) no
N3 C4 C5 C6 2.1(9) no
C4 C5 C6 C7 -3.0(10) no
C5 C6 C7 C8 2.4(9) no
C6 C7 C8 N3 -1.0(8) no
C6 C7 C8 C9 -179.8(5) no
N3 C8 C9 C10 -171.8(6) no
C7 C8 C9 N4 -179.0(5) no
C7 C8 C9 C10 7.2(10) no
N3 C8 C9 N4 2.1(7) no
N4 C9 C10 C11 1.1(7) no
C8 C9 C10 C11 175.3(6) no
C9 C10 C11 C16 179.8(5) no
C9 C10 C11 N5 0.0(6) no
C10 C11 C16 C17 -100.6(7) no
N5 C11 C16 C19 -40.8(8) no
C10 C11 C16 C19 139.5(7) no
C10 C11 C16 C18 18.8(8) no
N5 C11 C16 C18 -161.5(5) no
N5 C11 C16 C17 79.1(7) no
C21 C20 C31 C33 -95.9(7) no
N6 C20 C31 C32 -34.4(7) no
C31 C20 C21 C22 -178.6(5) no
N6 C20 C21 C22 -0.7(6) no
N6 C20 C31 C34 -154.2(6) no
C21 C20 C31 C32 143.2(6) no
C21 C20 C31 C34 23.4(8) no
N6 C20 C31 C33 86.5(7) no
C20 C21 C22 N7 1.6(6) no
C20 C21 C22 C23 176.8(5) no
C21 C22 C23 N8 -167.5(6) no
C21 C22 C23 C24 12.7(9) no
N7 C22 C23 N8 7.6(6) no
N7 C22 C23 C24 -172.3(5) no
C22 C23 C24 C25 -177.3(5) no
N8 C23 C24 C25 2.8(7) no
C23 C24 C25 C26 -0.8(7) no
C24 C25 C26 C27 -1.5(7) no
C25 C26 C27 C28 -177.4(5) no
C25 C26 C27 N8 2.0(7) no
C26 C27 C28 N9 171.5(5) no
C26 C27 C28 C29 -5.0(9) no
N8 C27 C28 C29 175.6(5) no
N8 C27 C28 N9 -7.9(7) no
N9 C28 C29 C30 0.4(6) no
C27 C28 C29 C30 177.1(5) no
C28 C29 C30 N10 -0.9(6) no
C28 C29 C30 C35 178.4(6) no
C29 C30 C35 C38 4.8(9) no
N10 C30 C35 C38 -176.0(6) no
C29 C30 C35 C36 -113.4(8) no
C29 C30 C35 C37 120.5(7) no
N10 C30 C35 C36 65.8(8) no
N10 C30 C35 C37 -60.3(7) no
C40 C39 C50 C51 -139.8(6) no
C50 C39 C40 C41 178.1(5) no
N11 C39 C40 C41 -1.2(6) no
N11 C39 C50 C52 157.4(6) no
N11 C39 C50 C53 -83.1(6) no
C40 C39 C50 C52 -21.8(8) no
C40 C39 C50 C53 97.7(6) no
N11 C39 C50 C51 39.5(7) no
C39 C40 C41 N12 -0.9(6) no
C39 C40 C41 C42 -178.6(5) no
C40 C41 C42 C43 34.0(8) no
C40 C41 C42 N13 -143.8(5) no
N12 C41 C42 N13 38.9(7) no
N12 C41 C42 C43 -143.3(5) no
N13 C42 C43 C44 1.2(8) no
C41 C42 C43 C44 -176.6(5) no
C42 C43 C44 C45 -0.7(8) no
C43 C44 C45 C46 -1.0(8) no
C44 C45 C46 C47 -178.1(5) no
C44 C45 C46 N13 2.3(8) no
N13 C46 C47 N14 39.6(7) no
C45 C46 C47 C48 39.0(7) no
N13 C46 C47 C48 -141.4(5) no
C45 C46 C47 N14 -139.9(5) no
N14 C47 C48 C49 -1.1(6) no
C46 C47 C48 C49 179.9(4) no
C47 C48 C49 N15 0.0(6) no
C47 C48 C49 C54 178.0(5) no
C48 C49 C54 C56 101.9(6) no
C48 C49 C54 C55 -17.2(7) no
N15 C49 C54 C55 160.4(5) no
N15 C49 C54 C56 -80.5(6) no
N15 C49 C54 C57 41.0(7) no
C48 C49 C54 C57 -136.6(5) no
N16 C58 C69 C70 -24.9(7) no
C59 C58 C69 C71 40.0(9) no
C69 C58 C59 C60 174.8(6) no
N16 C58 C69 C72 93.8(7) no
N16 C58 C59 C60 -0.6(6) no
N16 C58 C69 C71 -145.3(6) no
C59 C58 C69 C72 -80.9(7) no
C59 C58 C69 C70 160.4(6) no
C58 C59 C60 N17 0.5(6) no
C58 C59 C60 C61 179.7(6) no
C59 C60 C61 N18 174.6(6) no
N17 C60 C61 C62 174.8(5) no
C59 C60 C61 C62 -4.5(10) no
N17 C60 C61 N18 -6.2(7) no
N18 C61 C62 C63 0.4(8) no
C60 C61 C62 C63 179.4(5) no
C61 C62 C63 C64 -1.6(8) no
C62 C63 C64 C65 1.1(8) no
C63 C64 C65 N18 0.6(8) no
C63 C64 C65 C66 178.8(5) no
C64 C65 C66 C67 11.5(10) no
N18 C65 C66 C67 -170.2(6) no
C64 C65 C66 N19 -171.3(5) no
N18 C65 C66 N19 7.0(7) no
N19 C66 C67 C68 0.9(6) no
C65 C66 C67 C68 178.2(6) no
C66 C67 C68 C73 178.7(5) no
C66 C67 C68 N20 0.0(6) no
C67 C68 C73 C76 152.1(5) no
N20 C68 C73 C76 -29.4(8) no
N20 C68 C73 C75 -148.4(5) no
N20 C68 C73 C74 93.5(6) no
C67 C68 C73 C75 33.1(7) no
C67 C68 C73 C74 -85.0(7) no
N21 C77 C78 C79 0.7(7) no
N21 C77 C88 C89 55.4(9) no
C78 C77 C88 C90 -3.7(11) no
C88 C77 C78 C79 179.6(7) no
C78 C77 C88 C89 -123.4(8) no
C78 C77 C88 C91 119.0(8) no
N21 C77 C88 C90 175.2(7) no
N21 C77 C88 C91 -62.2(9) no
C77 C78 C79 C80 -176.8(6) no
C77 C78 C79 N22 -0.7(7) no
C78 C79 C80 N23 174.0(6) no
C78 C79 C80 C81 -5.0(10) no
N22 C79 C80 N23 -1.9(7) no
N22 C79 C80 C81 179.2(6) no
N23 C80 C81 C82 1.8(9) no
C79 C80 C81 C82 -179.4(6) no
C80 C81 C82 C83 -0.7(10) no
C81 C82 C83 C84 -0.8(10) no
C82 C83 C84 C85 -175.5(6) no
C82 C83 C84 N23 1.3(9) no
C83 C84 C85 N24 -180.0(6) no
N23 C84 C85 C86 -167.0(6) no
C83 C84 C85 C86 10.0(10) no
N23 C84 C85 N24 3.1(7) no
C84 C85 C86 C87 170.5(6) no
N24 C85 C86 C87 0.0(6) no
C85 C86 C87 C92 -176.5(6) no
C85 C86 C87 N25 0.7(6) no
C86 C87 C92 C93 151.7(6) no
N25 C87 C92 C94 97.5(7) no
N25 C87 C92 C95 -145.1(6) no
C86 C87 C92 C94 -85.7(8) no
C86 C87 C92 C95 31.7(9) no
N25 C87 C92 C93 -25.1(8) no
C106 C104 C107 O31 16(3) no
C107 C104 C106 C105 -1(2) no
O31 C105 C106 C104 -16(3) no
C99 C96 C97 C98 3(3) no
C97 C96 C99 O1 21(2) no
C96 C97 C98 O1 -27(2) no
O2 C100 C101 C102 -22.0(11) no
C100 C101 C102 C103 6.8(14) no
C101 C102 C103 O2 10.4(13) no
C110 C108 C109 O4 13.0(11) no
C109 C108 C110 C111 -23.9(11) no
C108 C110 C111 O4 26.0(10) no

_cod_duplicate_entry 7045287
